data_4116932
loop_
_publ_author_name
'Alessandro Fumagalli'
'Secondo Martinengo'
'Giovanni Bernasconi'
'Gianfranco Ciani'
'Davide M. Proserpio'
'Angelo Sironi'

_publ_contact_author 'Angelo Sironi'
_publ_contact_author_email angelo@mail.csmtbo.mi.cnr.it
_publ_section_title
;
 [Rh28N4(CO)41Hx]4-, a Massive Carbonyl Cluster with Four Interstitial
 Nitrogen Atoms
;
_journal_name_full 'Journal of the American Chemical Society'
_journal_page_first 1450
_journal_page_last 1451
_journal_paper_doi 10.1021/ja961403v
_journal_volume 119
_journal_year 1997
_chemical_formula_structural '[Rh28N4(CO)41][N(C2H5)4]4.(CH3)2CO'
_chemical_formula_sum 'C76 H86 N8 O42 Rh28'
_chemical_formula_weight 4665.01
_space_group_IT_number 2
_symmetry_cell_setting triclinic
_symmetry_space_group_name_Hall '-P 1'
_symmetry_space_group_name_H-M 'P -1'
_atom_sites_solution_hydrogens geom
_atom_sites_solution_primary direct
_atom_sites_solution_secondary difmap
_cell_angle_alpha 85.700(10)
_cell_angle_beta 86.190(10)
_cell_angle_gamma 69.340(10)
_cell_formula_units_Z 2
_cell_length_a 14.7660(10)
_cell_length_b 16.287(2)
_cell_length_c 25.284(2)
_cell_measurement_reflns_used 25
_cell_measurement_temperature 293(2)
_cell_measurement_theta_max 12
_cell_measurement_theta_min 9
_cell_volume 5668.4(10)
_computing_structure_refinement 'SHELXL-93 (Sheldrick, 1993)'
_computing_structure_solution 'SHELXS-86 (Sheldrick, 1990)'
_diffrn_ambient_temperature 293(2)
_diffrn_measurement_device CAD4
_diffrn_measurement_method omega
_diffrn_radiation_monochromator graphite
_diffrn_radiation_source 'fine-focus sealed tube'
_diffrn_radiation_type MoK\a
_diffrn_radiation_wavelength 0.71073
_diffrn_reflns_av_R_equivalents 0.0417
_diffrn_reflns_av_sigmaI/netI 0.0217
_diffrn_reflns_limit_h_max 17
_diffrn_reflns_limit_h_min -17
_diffrn_reflns_limit_k_max 19
_diffrn_reflns_limit_k_min -19
_diffrn_reflns_limit_l_max 30
_diffrn_reflns_limit_l_min 0
_diffrn_reflns_number 19845
_diffrn_reflns_theta_max 25
_diffrn_reflns_theta_min 3
_diffrn_standards_decay_% 15
_diffrn_standards_interval_time 2h
_exptl_absorpt_coefficient_mu 4.028
_exptl_absorpt_correction_T_max 1.00
_exptl_absorpt_correction_T_min 0.53
_exptl_absorpt_correction_type psi-scan
_exptl_crystal_colour brown
_exptl_crystal_density_diffrn 2.733
_exptl_crystal_F_000 4388
_exptl_crystal_size_max 0.32
_exptl_crystal_size_mid 0.24
_exptl_crystal_size_min 0.18
_refine_diff_density_max 0.848
_refine_diff_density_min -1.176
_refine_diff_density_rms 0.138
_refine_ls_extinction_method none
_refine_ls_goodness_of_fit_obs 1.091
_refine_ls_hydrogen_treatment riding-model
_refine_ls_matrix_type full
_refine_ls_number_parameters 1367
_refine_ls_number_reflns 15679
_refine_ls_number_restraints 0
_refine_ls_restrained_S_obs 1.091
_refine_ls_R_factor_obs 0.0286
_refine_ls_shift/esd_max 0.009
_refine_ls_shift/esd_mean 0.000
_refine_ls_structure_factor_coef Fsqd
_refine_ls_weighting_details 'w=1/[s^2^(Fo^2^)+(0.0374P)^2^+10.7536P] where P=(Fo^2^+2Fc^2^)/3'
_refine_ls_weighting_scheme calc
_refine_ls_wR_factor_obs 0.0685
_reflns_number_observed 15679
_reflns_number_total 19841
_reflns_observed_criterion >1sigma(I)
_cod_data_source_file ja961403v.cif
_cod_data_source_block rh28
_cod_depositor_comments
;
The following automatic conversions were performed:

'_refine_ls_weighting_scheme' value 'calc
w=1/[s^2^(Fo^2^)+(0.0374P)^2^+10.7536P] where P=(Fo^2^+2Fc^2^)/3' was
changed to 'calc'. New tag '_refine_ls_weighting_details' was
created. The value of the new tag was set to
'w=1/[s^2^(Fo^2^)+(0.0374P)^2^+10.7536P] where P=(Fo^2^+2Fc^2^)/3'.

Automatic conversion script
Id: cif_fix_values 3143 2015-03-26 13:38:13Z robertas 
;
_cod_original_cell_volume 5668.4(9)
_cod_database_code 4116932
_exptl_absorpt_correction_nazim 3
_diffrn_measurement_domega 1.1+0.35tg(theta)
_diffrn_measurement_rtime 70

loop_
_symmetry_equiv_pos_as_xyz
'x, y, z'
'-x, -y, -z'

loop_
_atom_site_aniso_label
_atom_site_aniso_U_11
_atom_site_aniso_U_22
_atom_site_aniso_U_33
_atom_site_aniso_U_23
_atom_site_aniso_U_13
_atom_site_aniso_U_12
Rh1 0.0248(2) 0.0232(2) 0.0302(2) -0.0016(2) 0.0006(2) -0.0085(2)
Rh2 0.0285(2) 0.0205(2) 0.0307(2) 0.0010(2) -0.0024(2) -0.0084(2)
Rh3 0.0300(2) 0.0232(2) 0.0302(2) -0.0033(2) -0.0027(2) -0.0093(2)
Rh4 0.0318(2) 0.0280(2) 0.0356(2) 0.0023(2) -0.0006(2) -0.0117(2)
Rh5 0.0320(2) 0.0299(2) 0.0337(2) -0.0042(2) 0.0026(2) -0.0106(2)
Rh6 0.0311(2) 0.0236(2) 0.0333(2) -0.0030(2) -0.0004(2) -0.0104(2)
Rh7 0.0385(2) 0.0237(2) 0.0383(2) 0.0000(2) -0.0042(2) -0.0127(2)
Rh8 0.0325(2) 0.0289(2) 0.0364(2) 0.0036(2) -0.0001(2) -0.0111(2)
Rh9 0.0320(2) 0.0289(2) 0.0306(2) -0.0010(2) 0.0002(2) -0.0095(2)
Rh10 0.0419(3) 0.0332(2) 0.0352(2) -0.0079(2) -0.0002(2) -0.0111(2)
Rh11 0.0454(3) 0.0264(2) 0.0419(2) -0.0046(2) -0.0050(2) -0.0142(2)
Rh12 0.0344(2) 0.0235(2) 0.0376(2) -0.0006(2) -0.0015(2) -0.0119(2)
Rh13 0.0314(2) 0.0277(2) 0.0344(2) 0.0004(2) -0.0040(2) -0.0109(2)
Rh14 0.0295(2) 0.0370(2) 0.0469(3) -0.0006(2) 0.0079(2) -0.0109(2)
Rh15 0.0277(2) 0.0263(2) 0.0391(2) 0.0019(2) 0.0010(2) -0.0067(2)
Rh16 0.0297(2) 0.0240(2) 0.0367(2) 0.0009(2) 0.0000(2) -0.0076(2)
Rh17 0.0412(3) 0.0242(2) 0.0379(2) 0.0051(2) -0.0025(2) -0.0090(2)
Rh18 0.0349(2) 0.0272(2) 0.0330(2) 0.0010(2) -0.0051(2) -0.0094(2)
Rh19 0.0382(2) 0.0312(2) 0.0357(2) -0.0031(2) -0.0070(2) -0.0113(2)
Rh20 0.0520(3) 0.0389(3) 0.0416(3) -0.0099(2) -0.0100(2) -0.0196(2)
Rh21 0.0357(2) 0.0328(2) 0.0400(2) -0.0035(2) -0.0053(2) -0.0156(2)
Rh22 0.0298(2) 0.0324(2) 0.0385(2) 0.0006(2) -0.0030(2) -0.0135(2)
Rh23 0.0317(2) 0.0305(2) 0.0317(2) 0.0002(2) -0.0021(2) -0.0108(2)
Rh24 0.0289(2) 0.0250(2) 0.0312(2) -0.0012(2) -0.0031(2) -0.0099(2)
Rh25 0.0317(2) 0.0292(2) 0.0412(2) 0.0035(2) -0.0046(2) -0.0133(2)
Rh26 0.0269(2) 0.0262(2) 0.0329(2) -0.0006(2) 0.0007(2) -0.0073(2)
Rh27 0.0370(2) 0.0262(2) 0.0402(2) -0.0059(2) -0.0010(2) -0.0058(2)
Rh28 0.0299(2) 0.0214(2) 0.0335(2) 0.0005(2) -0.0017(2) -0.0065(2)
N1 0.030(2) 0.026(2) 0.034(2) 0.001(2) 0.001(2) -0.007(2)
N2 0.031(2) 0.030(2) 0.034(2) 0.002(2) -0.005(2) -0.011(2)
N3 0.039(3) 0.033(2) 0.034(2) -0.006(2) -0.007(2) -0.014(2)
N4 0.028(2) 0.023(2) 0.030(2) -0.001(2) -0.002(2) -0.009(2)
C1T 0.039(3) 0.044(3) 0.047(3) -0.002(3) -0.004(3) -0.011(3)
O1T 0.045(3) 0.089(4) 0.079(4) -0.001(3) -0.028(3) -0.008(3)
C2T 0.037(4) 0.052(4) 0.050(4) 0.001(3) 0.000(3) -0.008(3)
O2T 0.037(3) 0.099(4) 0.092(4) 0.010(3) -0.020(3) -0.003(3)
C3T 0.038(3) 0.043(3) 0.052(4) 0.000(3) -0.004(3) -0.011(3)
O3T 0.048(3) 0.072(4) 0.096(4) 0.004(3) -0.029(3) 0.004(3)
C4T 0.067(4) 0.040(4) 0.037(3) 0.001(3) -0.003(3) -0.017(3)
O4T 0.134(5) 0.032(3) 0.071(3) 0.015(2) -0.001(3) -0.023(3)
C5T 0.066(4) 0.043(4) 0.053(4) -0.001(3) 0.001(3) -0.020(3)
O5T 0.128(5) 0.032(3) 0.096(4) 0.005(3) -0.010(3) -0.039(3)
C6T 0.049(4) 0.055(4) 0.091(6) 0.020(4) -0.029(4) -0.022(3)
O6T 0.068(4) 0.147(7) 0.184(8) 0.053(6) -0.067(5) -0.050(4)
C7T 0.045(4) 0.035(3) 0.051(4) -0.006(3) -0.007(3) -0.014(3)
O7T 0.061(3) 0.054(3) 0.094(4) 0.004(3) -0.045(3) -0.009(2)
C8T 0.064(5) 0.071(5) 0.061(4) -0.030(4) 0.000(4) -0.025(4)
O8T 0.112(5) 0.138(6) 0.086(4) -0.074(4) 0.017(4) -0.052(4)
C9T 0.045(4) 0.044(4) 0.056(4) -0.002(3) -0.008(3) -0.005(3)
O9T 0.053(3) 0.084(4) 0.112(5) -0.001(3) -0.016(3) 0.013(3)
C10T 0.094(6) 0.047(4) 0.051(4) -0.006(3) -0.010(4) -0.036(4)
O10T 0.182(7) 0.054(3) 0.099(4) -0.017(3) -0.050(4) -0.052(4)
C11T 0.048(4) 0.049(4) 0.051(4) 0.002(3) 0.003(3) -0.019(3)
O11T 0.075(4) 0.081(4) 0.081(4) 0.014(3) 0.028(3) -0.032(3)
C12T 0.042(3) 0.052(4) 0.045(4) -0.001(3) 0.006(3) -0.015(3)
O12T 0.077(4) 0.108(5) 0.051(3) -0.019(3) 0.022(3) -0.029(3)
C13T 0.052(4) 0.050(4) 0.052(4) 0.009(3) -0.008(3) -0.019(3)
O13T 0.089(4) 0.065(3) 0.102(4) 0.042(3) -0.007(3) -0.040(3)
C14T 0.042(4) 0.055(4) 0.073(5) -0.003(3) 0.016(3) -0.012(3)
O14T 0.082(4) 0.115(5) 0.124(5) -0.025(4) 0.065(4) -0.038(4)
C15T 0.076(5) 0.050(4) 0.068(5) -0.020(4) -0.021(4) -0.015(4)
O15T 0.136(6) 0.087(4) 0.116(5) -0.052(4) -0.048(4) -0.031(4)
C1B 0.042(3) 0.036(3) 0.046(3) 0.004(3) -0.005(3) -0.008(3)
O1B 0.047(3) 0.048(3) 0.069(3) 0.012(2) 0.002(2) 0.008(2)
C2B 0.030(3) 0.045(4) 0.075(5) 0.003(3) 0.009(3) -0.008(3)
O2B 0.039(3) 0.058(3) 0.156(6) 0.031(3) 0.028(3) 0.006(3)
C3B 0.039(3) 0.034(3) 0.039(3) -0.002(2) -0.002(2) -0.013(3)
O3B 0.062(3) 0.064(3) 0.041(2) -0.016(2) -0.008(2) -0.016(2)
C4B 0.033(3) 0.047(4) 0.058(4) 0.008(3) -0.006(3) -0.010(3)
O4B 0.040(3) 0.090(4) 0.098(4) -0.007(3) 0.002(3) -0.037(3)
C5B 0.034(3) 0.032(3) 0.044(3) -0.001(2) 0.002(2) -0.012(2)
O5B 0.045(3) 0.074(3) 0.055(3) 0.000(2) 0.007(2) -0.031(2)
C6B 0.036(3) 0.035(3) 0.044(3) -0.001(2) 0.000(3) -0.014(3)
O6B 0.057(3) 0.060(3) 0.080(3) -0.019(2) -0.008(2) -0.036(3)
C7B 0.046(4) 0.031(3) 0.053(4) -0.011(3) 0.003(3) -0.006(3)
O7B 0.059(3) 0.025(2) 0.116(4) -0.005(2) -0.002(3) -0.008(2)
C8B 0.051(4) 0.037(3) 0.043(3) -0.002(3) 0.003(3) -0.004(3)
O8B 0.071(3) 0.083(4) 0.048(3) -0.007(3) 0.015(3) 0.022(3)
C9B 0.042(4) 0.076(5) 0.051(4) 0.021(3) -0.007(3) -0.019(3)
O9B 0.037(3) 0.118(5) 0.083(4) 0.043(3) -0.016(3) -0.026(3)
C10B 0.054(4) 0.053(4) 0.047(4) -0.003(3) -0.011(3) -0.021(3)
O10B 0.107(4) 0.066(3) 0.068(3) 0.010(3) -0.049(3) -0.041(3)
C11B 0.040(3) 0.041(3) 0.043(4) -0.004(3) -0.007(3) -0.008(3)
O11B 0.096(4) 0.062(3) 0.031(2) -0.002(2) 0.003(2) -0.025(3)
C12B 0.056(4) 0.070(5) 0.054(4) -0.007(3) -0.011(3) -0.033(4)
O12B 0.076(4) 0.177(7) 0.072(4) -0.032(4) -0.001(3) -0.082(4)
C13B 0.043(3) 0.029(3) 0.053(4) 0.002(3) 0.007(3) -0.009(3)
O13B 0.092(4) 0.032(2) 0.064(3) -0.008(2) 0.026(3) -0.010(2)
C14B 0.057(4) 0.040(3) 0.044(3) -0.011(3) 0.010(3) -0.023(3)
O14B 0.129(5) 0.074(3) 0.059(3) -0.039(3) 0.038(3) -0.068(4)
C15B 0.041(3) 0.029(3) 0.049(3) 0.000(3) 0.000(3) -0.013(3)
O15B 0.057(3) 0.036(3) 0.101(4) 0.029(2) -0.015(3) -0.019(2)
C16B 0.057(4) 0.041(3) 0.040(3) -0.005(3) -0.001(3) -0.016(3)
O16B 0.117(5) 0.069(3) 0.048(3) -0.017(2) 0.032(3) -0.047(3)
C17B 0.038(3) 0.034(3) 0.040(3) 0.002(3) -0.006(2) -0.014(3)
O17B 0.074(3) 0.035(2) 0.055(3) -0.013(2) 0.003(2) -0.022(2)
C18B 0.038(3) 0.028(3) 0.039(3) 0.001(2) -0.006(2) -0.010(2)
O18B 0.060(3) 0.043(2) 0.065(3) -0.018(2) -0.024(2) -0.012(2)
C19B 0.045(3) 0.041(3) 0.042(3) 0.002(3) -0.002(3) -0.021(3)
O19B 0.067(3) 0.071(3) 0.065(3) 0.033(3) -0.021(2) -0.037(3)
C20B 0.055(4) 0.035(3) 0.055(4) -0.006(3) 0.005(3) -0.022(3)
O20B 0.134(5) 0.050(3) 0.076(3) -0.021(3) 0.037(3) -0.060(3)
C21B 0.047(3) 0.033(3) 0.044(3) 0.001(3) -0.002(3) -0.018(3)
O21B 0.095(4) 0.044(3) 0.065(3) -0.004(2) 0.016(3) -0.044(3)
C22B 0.045(4) 0.055(4) 0.060(4) 0.012(3) -0.006(3) -0.020(3)
O22B 0.040(3) 0.099(4) 0.074(3) 0.037(3) -0.018(2) -0.022(3)
C23B 0.043(3) 0.043(3) 0.035(3) 0.005(3) 0.000(3) -0.010(3)
O23B 0.068(3) 0.049(3) 0.050(3) 0.016(2) -0.021(2) -0.021(2)
C24B 0.038(3) 0.037(3) 0.048(4) 0.000(3) -0.001(3) -0.013(3)
O24B 0.082(3) 0.054(3) 0.043(3) -0.001(2) 0.016(2) -0.029(3)
C25B 0.034(3) 0.036(3) 0.037(3) 0.003(2) 0.000(2) -0.009(2)
O25B 0.037(2) 0.077(3) 0.046(2) 0.009(2) 0.008(2) -0.010(2)
C26B 0.044(4) 0.043(4) 0.063(4) -0.003(3) -0.002(3) -0.021(3)
O26B 0.090(4) 0.074(4) 0.090(4) -0.014(3) 0.015(3) -0.062(3)
N11 0.048(3) 0.042(3) 0.049(3) -0.003(2) -0.009(2) -0.022(2)
C111 0.068(5) 0.057(4) 0.049(4) 0.000(3) -0.010(3) -0.021(4)
C112 0.080(6) 0.079(6) 0.081(6) 0.018(4) 0.004(4) -0.041(5)
C121 0.045(4) 0.054(4) 0.071(5) 0.005(3) -0.016(3) -0.019(3)
C122 0.052(4) 0.063(5) 0.089(6) -0.007(4) -0.003(4) -0.007(4)
C131 0.041(4) 0.043(4) 0.083(5) -0.011(3) -0.012(3) -0.019(3)
C132 0.055(4) 0.047(4) 0.097(6) 0.005(4) 0.007(4) -0.022(3)
C141 0.065(4) 0.047(4) 0.063(4) -0.014(3) -0.002(3) -0.029(3)
C142 0.082(6) 0.048(4) 0.078(5) -0.013(4) 0.009(4) -0.022(4)
N21 0.045(3) 0.032(3) 0.057(3) 0.001(2) 0.003(2) -0.015(2)
C211 0.056(4) 0.051(4) 0.079(5) 0.001(4) -0.010(4) -0.019(3)
C212 0.061(5) 0.054(5) 0.137(8) 0.022(5) -0.016(5) -0.013(4)
C221 0.086(6) 0.051(4) 0.074(5) -0.012(4) 0.007(4) -0.027(4)
C222 0.124(8) 0.098(7) 0.073(6) -0.034(5) 0.041(5) -0.060(6)
C231 0.058(4) 0.043(4) 0.073(5) 0.008(3) -0.003(4) -0.015(3)
C232 0.076(6) 0.057(5) 0.087(6) -0.016(4) 0.023(5) -0.003(4)
C241 0.073(5) 0.048(4) 0.081(5) 0.010(4) 0.005(4) -0.028(4)
C242 0.065(5) 0.075(6) 0.127(8) 0.029(5) -0.008(5) -0.041(5)
N31 0.067(4) 0.044(3) 0.070(4) -0.012(3) 0.003(3) -0.013(3)
C311 0.109(8) 0.068(6) 0.156(10) -0.043(6) 0.033(7) -0.047(6)
C312 0.127(9) 0.105(8) 0.160(11) -0.049(8) 0.059(8) -0.071(7)
C321 0.089(7) 0.069(6) 0.102(7) -0.019(5) 0.012(5) -0.008(5)
C322 0.077(7) 0.128(9) 0.110(8) -0.009(7) 0.024(6) -0.033(6)
C331 0.091(6) 0.063(5) 0.082(6) -0.005(4) 0.003(5) -0.011(5)
C332 0.132(10) 0.184(13) 0.096(8) -0.004(8) -0.045(8) 0.027(9)
C341 0.104(7) 0.102(7) 0.083(6) -0.004(5) -0.015(5) -0.040(6)
C342 0.139(11) 0.151(12) 0.108(9) 0.039(8) -0.019(8) -0.022(9)
N41 0.051(3) 0.070(4) 0.041(3) -0.002(3) 0.004(2) -0.017(3)
C411 0.065(5) 0.067(5) 0.077(5) 0.007(4) 0.006(4) -0.026(4)
C412 0.104(7) 0.083(6) 0.099(7) 0.011(5) -0.033(6) -0.049(6)
C421 0.097(7) 0.087(6) 0.069(5) 0.014(4) -0.004(5) -0.046(5)
C422 0.103(8) 0.077(6) 0.102(7) 0.006(5) 0.012(6) -0.017(6)
C431 0.094(7) 0.088(6) 0.051(4) -0.012(4) -0.004(4) -0.012(5)
C432 0.139(10) 0.125(9) 0.116(9) -0.018(7) -0.050(8) -0.043(8)
C441 0.060(5) 0.124(8) 0.073(5) -0.042(5) 0.005(4) -0.025(5)
C442 0.072(6) 0.124(9) 0.110(8) -0.046(7) -0.030(6) 0.017(6)

loop_
_atom_site_label
_atom_site_type_symbol
_atom_site_fract_x
_atom_site_fract_y
_atom_site_fract_z
_atom_site_U_iso_or_equiv
_atom_site_thermal_displace_type
_atom_site_occupancy
_atom_site_calc_flag
_atom_site_refinement_flags
Rh1 Rh 0.74093(3) 0.25021(2) 0.82773(2) 0.02617(9) Uani 1 d .
Rh2 Rh 0.81300(3) 0.34163(2) 0.74924(2) 0.02669(9) Uani 1 d .
Rh3 Rh 0.80669(3) 0.18037(3) 0.73047(2) 0.02758(9) Uani 1 d .
Rh4 Rh 0.65750(3) 0.15773(3) 0.90731(2) 0.03175(10) Uani 1 d .
Rh5 Rh 0.66554(3) 0.33287(3) 0.92644(2) 0.03197(10) Uani 1 d .
Rh6 Rh 0.76180(3) 0.41178(3) 0.85289(2) 0.02904(9) Uani 1 d .
Rh7 Rh 0.80729(3) 0.51540(3) 0.76895(2) 0.03295(10) Uani 1 d .
Rh8 Rh 0.88635(3) 0.43683(3) 0.66668(2) 0.03287(10) Uani 1 d .
Rh9 Rh 0.90346(3) 0.26124(3) 0.65246(2) 0.03092(9) Uani 1 d .
Rh10 Rh 0.87859(3) 0.10581(3) 0.62829(2) 0.03705(10) Uani 1 d .
Rh11 Rh 0.79665(3) 0.00979(3) 0.71411(2) 0.03716(11) Uani 1 d .
Rh12 Rh 0.75052(3) 0.07441(3) 0.81510(2) 0.03138(10) Uani 1 d .
Rh13 Rh 0.61766(3) 0.32798(3) 0.73050(2) 0.03101(9) Uani 1 d .
Rh14 Rh 0.48623(3) 0.31056(3) 0.90520(2) 0.03852(11) Uani 1 d .
Rh15 Rh 0.56306(3) 0.40792(3) 0.83353(2) 0.03211(10) Uani 1 d .
Rh16 Rh 0.63052(3) 0.49100(3) 0.75922(2) 0.03083(9) Uani 1 d .
Rh17 Rh 0.69587(3) 0.57430(3) 0.67421(2) 0.03539(10) Uani 1 d .
Rh18 Rh 0.70912(3) 0.40799(3) 0.64934(2) 0.03207(10) Uani 1 d .
Rh19 Rh 0.70927(3) 0.25523(3) 0.62886(2) 0.03495(10) Uani 1 d .
Rh20 Rh 0.68715(4) 0.09459(3) 0.62304(2) 0.04240(12) Uani 1 d .
Rh21 Rh 0.62219(3) 0.15214(3) 0.72314(2) 0.03493(10) Uani 1 d .
Rh22 Rh 0.55730(3) 0.22487(3) 0.81225(2) 0.03292(10) Uani 1 d .
Rh23 Rh 0.83816(3) 0.17842(3) 0.92127(2) 0.03137(10) Uani 1 d .
Rh24 Rh 0.93367(3) 0.26587(3) 0.84527(2) 0.02815(9) Uani 1 d .
Rh25 Rh 0.98876(3) 0.36811(3) 0.76147(2) 0.03346(10) Uani 1 d .
Rh26 Rh 1.00350(3) 0.19287(3) 0.74629(2) 0.02938(9) Uani 1 d .
Rh27 Rh 0.98031(3) 0.03268(3) 0.72376(2) 0.03568(10) Uani 1 d .
Rh28 Rh 0.92844(3) 0.09918(3) 0.82622(2) 0.02899(9) Uani 1 d .
N1 N 0.6103(3) 0.2844(3) 0.8618(2) 0.0311(10) Uani 1 d .
N2 N 0.7484(3) 0.4542(3) 0.7116(2) 0.0314(10) Uani 1 d .
N3 N 0.7399(3) 0.1471(3) 0.6777(2) 0.0349(10) Uani 1 d .
N4 N 0.8692(3) 0.2223(3) 0.7875(2) 0.0270(9) Uani 1 d .
C1T C 1.0486(4) 0.2302(4) 0.8794(2) 0.0440(14) Uani 1 d .
O1T O 1.1188(3) 0.2079(4) 0.9005(2) 0.075(2) Uani 1 d .
C2T C 1.1323(4) 0.1446(4) 0.7604(2) 0.0484(15) Uani 1 d .
O2T O 1.2121(3) 0.1140(4) 0.7697(2) 0.081(2) Uani 1 d .
C3T C 1.0419(4) 0.0298(4) 0.8560(2) 0.0452(14) Uani 1 d .
O3T O 1.1114(4) -0.0126(4) 0.8754(2) 0.078(2) Uani 1 d .
C4T C 0.6621(5) 0.6895(4) 0.6460(2) 0.049(2) Uani 1 d .
O4T O 0.6405(5) 0.7604(3) 0.6291(2) 0.082(2) Uani 1 d .
C5T C 0.7922(5) 0.6344(4) 0.7543(3) 0.054(2) Uani 1 d .
O5T O 0.7890(5) 0.7056(3) 0.7521(2) 0.082(2) Uani 1 d .
C6T C 1.1136(5) 0.3438(5) 0.7856(3) 0.064(2) Uani 1 d .
O6T O 1.1876(5) 0.3344(5) 0.7985(3) 0.130(3) Uani 1 d .
C7T C 0.9485(4) 0.1221(4) 0.9614(2) 0.0430(14) Uani 1 d .
O7T O 1.0111(4) 0.0885(3) 0.9874(2) 0.0713(15) Uani 1 d .
C8T C 0.8814(5) 0.0437(5) 0.5681(3) 0.064(2) Uani 1 d .
O8T O 0.8933(5) 0.0051(5) 0.5312(2) 0.107(2) Uani 1 d .
C9T C 1.1040(5) -0.0383(4) 0.7438(3) 0.051(2) Uani 1 d .
O9T O 1.1773(4) -0.0856(4) 0.7558(2) 0.092(2) Uani 1 d .
C10T C 0.7828(6) -0.0796(5) 0.6752(3) 0.060(2) Uani 1 d .
O10T O 0.7824(6) -0.1393(4) 0.6556(2) 0.106(2) Uani 1 d .
C11T C 0.5674(5) 0.1399(4) 0.9586(3) 0.049(2) Uani 1 d .
O11T O 0.5214(4) 0.1165(4) 0.9901(2) 0.080(2) Uani 1 d .
C12T C 0.5797(4) 0.3669(4) 0.9869(2) 0.0470(15) Uani 1 d .
O12T O 0.5397(4) 0.3905(4) 1.0257(2) 0.080(2) Uani 1 d .
C13T C 0.8971(5) 0.5341(4) 0.6261(3) 0.052(2) Uani 1 d .
O13T O 0.9173(4) 0.5862(3) 0.6005(2) 0.084(2) Uani 1 d .
C14T C 0.3854(5) 0.3249(5) 0.9566(3) 0.059(2) Uani 1 d .
O14T O 0.3272(4) 0.3288(4) 0.9887(3) 0.108(2) Uani 1 d .
C15T C 0.6556(6) 0.0292(5) 0.5747(3) 0.064(2) Uani 1 d .
O15T O 0.6386(5) -0.0155(4) 0.5475(3) 0.111(2) Uani 1 d .
C1B C 0.5622(4) 0.6018(4) 0.7211(2) 0.0429(14) Uani 1 d .
O1B O 0.4888(3) 0.6598(3) 0.7177(2) 0.0622(13) Uani 1 d .
C2B C 0.4327(4) 0.4416(4) 0.8688(3) 0.052(2) Uani 1 d .
O2B O 0.3596(3) 0.4969(3) 0.8713(3) 0.094(2) Uani 1 d .
C3B C 0.7762(4) 0.2689(4) 0.9744(2) 0.0374(13) Uani 1 d .
O3B O 0.7950(3) 0.2792(3) 1.0169(2) 0.0562(12) Uani 1 d .
C4B C 0.4299(4) 0.2452(4) 0.8531(3) 0.0473(15) Uani 1 d .
O4B O 0.3598(3) 0.2304(4) 0.8541(2) 0.0722(15) Uani 1 d .
C5B C 1.0234(4) 0.4107(4) 0.6898(2) 0.0369(12) Uani 1 d .
O5B O 1.0939(3) 0.4192(3) 0.6698(2) 0.0558(11) Uani 1 d .
C6B C 0.9469(4) 0.4906(4) 0.7857(2) 0.0382(13) Uani 1 d .
O6B O 0.9880(3) 0.5324(3) 0.8019(2) 0.0606(12) Uani 1 d .
C7B C 0.9344(4) -0.0683(4) 0.7268(2) 0.0449(14) Uani 1 d .
O7B O 0.9732(3) -0.1457(3) 0.7339(2) 0.0685(14) Uani 1 d .
C8B C 1.0112(5) 0.0178(4) 0.6459(2) 0.0468(15) Uani 1 d .
O8B O 1.0775(4) -0.0237(4) 0.6209(2) 0.081(2) Uani 1 d .
C9B C 0.4903(5) 0.3293(5) 0.7494(3) 0.058(2) Uani 1 d .
O9B O 0.4087(3) 0.3560(4) 0.7415(2) 0.081(2) Uani 1 d .
C10B C 0.6432(5) 0.2153(4) 0.5766(3) 0.051(2) Uani 1 d .
O10B O 0.5996(4) 0.2381(3) 0.5385(2) 0.076(2) Uani 1 d .
C11B C 0.7252(4) 0.3470(4) 0.5761(2) 0.0429(14) Uani 1 d .
O11B O 0.7379(4) 0.3657(3) 0.5319(2) 0.0638(13) Uani 1 d .
C12B C 0.5549(5) 0.1201(5) 0.6698(3) 0.056(2) Uani 1 d .
O12B O 0.4818(4) 0.1139(5) 0.6603(2) 0.097(2) Uani 1 d .
C13B C 0.5434(4) 0.5367(4) 0.8244(2) 0.0435(14) Uani 1 d .
O13B O 0.5087(4) 0.6021(3) 0.8456(2) 0.0672(14) Uani 1 d .
C14B C 0.7056(5) 0.4402(4) 0.9275(2) 0.0457(15) Uani 1 d .
O14B O 0.7004(4) 0.4900(3) 0.9588(2) 0.079(2) Uani 1 d .
C15B C 0.8790(4) 0.0044(4) 0.8477(2) 0.0393(13) Uani 1 d .
O15B O 0.9041(3) -0.0660(3) 0.8691(2) 0.0652(14) Uani 1 d .
C16B C 0.9408(5) 0.1877(4) 0.5883(2) 0.0463(15) Uani 1 d .
O16B O 0.9816(4) 0.1852(3) 0.5478(2) 0.075(2) Uani 1 d .
C17B C 0.7619(4) 0.5356(4) 0.8464(2) 0.0370(13) Uani 1 d .
O17B O 0.7445(3) 0.5952(3) 0.8727(2) 0.0537(11) Uani 1 d .
C18B C 0.8931(4) 0.3715(3) 0.8862(2) 0.0357(12) Uani 1 d .
O18B O 0.9236(3) 0.4052(3) 0.9166(2) 0.0556(12) Uani 1 d .
C19B C 0.7667(4) 0.1036(4) 0.9583(2) 0.0411(13) Uani 1 d .
O19B O 0.7811(3) 0.0530(3) 0.9941(2) 0.0652(14) Uani 1 d .
C20B C 0.7503(5) -0.0356(4) 0.7843(2) 0.0466(15) Uani 1 d .
O20B O 0.7345(4) -0.0998(3) 0.7973(2) 0.080(2) Uani 1 d .
C21B C 0.6831(4) 0.0369(4) 0.8790(2) 0.0405(13) Uani 1 d .
O21B O 0.6635(4) -0.0230(3) 0.8956(2) 0.0635(13) Uani 1 d .
C22B C 0.5659(5) 0.4004(4) 0.6696(3) 0.053(2) Uani 1 d .
O22B O 0.4964(3) 0.4388(4) 0.6465(2) 0.073(2) Uani 1 d .
C23B C 0.6507(4) 0.5252(4) 0.6107(2) 0.0421(14) Uani 1 d .
O23B O 0.6086(3) 0.5567(3) 0.5730(2) 0.0559(12) Uani 1 d .
C24B C 0.9301(4) 0.3550(4) 0.6049(2) 0.0414(13) Uani 1 d .
O24B O 0.9583(4) 0.3653(3) 0.5617(2) 0.0595(12) Uani 1 d .
C25B C 1.0441(4) 0.2102(4) 0.6720(2) 0.0371(13) Uani 1 d .
O25B O 1.1156(3) 0.1992(3) 0.6457(2) 0.0573(12) Uani 1 d .
C26B C 0.5343(4) 0.1220(4) 0.7784(3) 0.0483(15) Uani 1 d .
O26B O 0.4948(4) 0.0729(3) 0.7900(2) 0.076(2) Uani 1 d .
N11 N 0.0158(4) 0.3214(3) 0.0797(2) 0.0444(12) Uani 1 d .
C111 C 0.0055(5) 0.2816(5) 0.1350(3) 0.058(2) Uani 1 d .
H11A H 0.0642(5) 0.2318(5) 0.1417(3) 0.070 Uiso 1 calc R
H11B H 0.0009(5) 0.3248(5) 0.1605(3) 0.070 Uiso 1 calc R
C112 C -0.0796(6) 0.2513(5) 0.1454(3) 0.078(2) Uani 1 d .
H11C H -0.0795(6) 0.2274(5) 0.1812(3) 0.117 Uiso 1 calc R
H11D H -0.0751(6) 0.2070(5) 0.1213(3) 0.117 Uiso 1 calc R
H11E H -0.1386(6) 0.3003(5) 0.1401(3) 0.117 Uiso 1 calc R
C121 C -0.0794(5) 0.3885(4) 0.0631(3) 0.056(2) Uani 1 d .
H12A H -0.1262(5) 0.3592(4) 0.0624(3) 0.067 Uiso 1 calc R
H12B H -0.0707(5) 0.4107(4) 0.0272(3) 0.067 Uiso 1 calc R
C122 C -0.1214(5) 0.4659(5) 0.0979(3) 0.071(2) Uani 1 d .
H12C H -0.1817(5) 0.5048(5) 0.0843(3) 0.107 Uiso 1 calc R
H12D H -0.0768(5) 0.4969(5) 0.0981(3) 0.107 Uiso 1 calc R
H12E H -0.1325(5) 0.4452(5) 0.1335(3) 0.107 Uiso 1 calc R
C131 C 0.0915(4) 0.3628(4) 0.0813(3) 0.053(2) Uani 1 d .
H13A H 0.1513(4) 0.3180(4) 0.0927(3) 0.064 Uiso 1 calc R
H13B H 0.0710(4) 0.4067(4) 0.1077(3) 0.064 Uiso 1 calc R
C132 C 0.1122(5) 0.4059(5) 0.0288(3) 0.066(2) Uani 1 d .
H13C H 0.1612(5) 0.4307(5) 0.0332(3) 0.100 Uiso 1 calc R
H13D H 0.0540(5) 0.4516(5) 0.0176(3) 0.100 Uiso 1 calc R
H13E H 0.1344(5) 0.3628(5) 0.0025(3) 0.100 Uiso 1 calc R
C141 C 0.0453(5) 0.2500(4) 0.0399(3) 0.055(2) Uani 1 d .
H14A H 0.0036(5) 0.2155(4) 0.0462(3) 0.066 Uiso 1 calc R
H14B H 0.0337(5) 0.2780(4) 0.0045(3) 0.066 Uiso 1 calc R
C142 C 0.1496(6) 0.1883(5) 0.0410(3) 0.069(2) Uani 1 d .
H14C H 0.1612(6) 0.1458(5) 0.0147(3) 0.104 Uiso 1 calc R
H14D H 0.1617(6) 0.1586(5) 0.0755(3) 0.104 Uiso 1 calc R
H14E H 0.1919(6) 0.2213(5) 0.0337(3) 0.104 Uiso 1 calc R
N21 N 0.5607(4) 0.1353(3) 0.1508(2) 0.0447(12) Uani 1 d .
C211 C 0.4740(5) 0.1257(5) 0.1298(3) 0.062(2) Uani 1 d .
H21A H 0.4545(5) 0.0848(5) 0.1536(3) 0.074 Uiso 1 calc R
H21B H 0.4925(5) 0.0991(5) 0.0958(3) 0.074 Uiso 1 calc R
C212 C 0.3857(6) 0.2095(5) 0.1221(4) 0.087(3) Uani 1 d .
H21C H 0.3343(6) 0.1953(5) 0.1083(4) 0.130 Uiso 1 calc R
H21D H 0.4027(6) 0.2501(5) 0.0975(4) 0.130 Uiso 1 calc R
H21E H 0.3646(6) 0.2358(5) 0.1556(4) 0.130 Uiso 1 calc R
C221 C 0.5371(6) 0.1778(5) 0.2052(3) 0.070(2) Uani 1 d .
H22A H 0.5974(6) 0.1725(5) 0.2206(3) 0.084 Uiso 1 calc R
H22B H 0.5005(6) 0.2399(5) 0.1992(3) 0.084 Uiso 1 calc R
C222 C 0.4810(7) 0.1391(6) 0.2443(3) 0.093(3) Uani 1 d .
H22C H 0.4696(7) 0.1691(6) 0.2767(3) 0.140 Uiso 1 calc R
H22D H 0.5172(7) 0.0779(6) 0.2514(3) 0.140 Uiso 1 calc R
H22E H 0.4201(7) 0.1454(6) 0.2300(3) 0.140 Uiso 1 calc R
C231 C 0.6369(5) 0.0448(4) 0.1600(3) 0.059(2) Uani 1 d .
H23A H 0.6942(5) 0.0519(4) 0.1725(3) 0.071 Uiso 1 calc R
H23B H 0.6126(5) 0.0130(4) 0.1880(3) 0.071 Uiso 1 calc R
C232 C 0.6660(6) -0.0102(5) 0.1123(3) 0.080(2) Uani 1 d .
H23C H 0.7142(6) -0.0659(5) 0.1218(3) 0.120 Uiso 1 calc R
H23D H 0.6921(6) 0.0196(5) 0.0845(3) 0.120 Uiso 1 calc R
H23E H 0.6103(6) -0.0193(5) 0.1001(3) 0.120 Uiso 1 calc R
C241 C 0.5990(5) 0.1928(5) 0.1138(3) 0.067(2) Uani 1 d .
H24A H 0.6135(5) 0.1668(5) 0.0796(3) 0.080 Uiso 1 calc R
H24B H 0.5475(5) 0.2492(5) 0.1091(3) 0.080 Uiso 1 calc R
C242 C 0.6859(6) 0.2090(6) 0.1291(4) 0.086(3) Uani 1 d .
H24A H 0.7028(6) 0.2465(6) 0.1023(4) 0.129 Uiso 1 calc R
H24B H 0.7388(6) 0.1541(6) 0.1327(4) 0.129 Uiso 1 calc R
H24C H 0.6724(6) 0.2368(6) 0.1624(4) 0.129 Uiso 1 calc R
N31 N 0.7983(4) 0.3374(4) 0.3502(2) 0.062(2) Uani 1 d .
C311 C 0.8638(7) 0.3884(6) 0.3406(5) 0.106(3) Uani 1 d .
H31A H 0.8860(7) 0.3959(6) 0.3746(5) 0.127 Uiso 1 calc R
H31B H 0.8266(7) 0.4464(6) 0.3259(5) 0.127 Uiso 1 calc R
C312 C 0.9523(8) 0.3493(7) 0.3038(5) 0.124(4) Uani 1 d .
H31C H 0.9896(8) 0.3873(7) 0.3003(5) 0.185 Uiso 1 calc R
H31D H 0.9318(8) 0.3432(7) 0.2695(5) 0.185 Uiso 1 calc R
H31E H 0.9914(8) 0.2926(7) 0.3183(5) 0.185 Uiso 1 calc R
C321 C 0.7165(7) 0.3882(6) 0.3874(4) 0.091(3) Uani 1 d .
H32A H 0.7443(7) 0.3972(6) 0.4193(4) 0.110 Uiso 1 calc R
H32B H 0.6836(7) 0.4457(6) 0.3705(4) 0.110 Uiso 1 calc R
C322 C 0.6426(7) 0.3461(7) 0.4035(4) 0.107(3) Uani 1 d .
H32C H 0.5940(7) 0.3830(7) 0.4270(4) 0.160 Uiso 1 calc R
H32D H 0.6737(7) 0.2899(7) 0.4214(4) 0.160 Uiso 1 calc R
H32E H 0.6129(7) 0.3385(7) 0.3725(4) 0.160 Uiso 1 calc R
C331 C 0.8494(7) 0.2450(5) 0.3734(3) 0.083(3) Uani 1 d .
H33A H 0.9000(7) 0.2136(5) 0.3482(3) 0.100 Uiso 1 calc R
H33B H 0.8032(7) 0.2147(5) 0.3781(3) 0.100 Uiso 1 calc R
C332 C 0.8941(9) 0.2421(9) 0.4265(4) 0.158(6) Uani 1 d .
H33C H 0.9251(9) 0.1821(9) 0.4389(4) 0.237 Uiso 1 calc R
H33D H 0.8443(9) 0.2718(9) 0.4519(4) 0.237 Uiso 1 calc R
H33E H 0.9411(9) 0.2707(9) 0.4220(4) 0.237 Uiso 1 calc R
C341 C 0.7581(7) 0.3254(7) 0.2982(4) 0.094(3) Uani 1 d .
H34A H 0.7129(7) 0.2946(7) 0.3062(4) 0.113 Uiso 1 calc R
H34B H 0.8111(7) 0.2886(7) 0.2762(4) 0.113 Uiso 1 calc R
C342 C 0.7065(9) 0.4118(8) 0.2663(5) 0.142(5) Uani 1 d .
H34C H 0.6833(9) 0.3991(8) 0.2344(5) 0.213 Uiso 1 calc R
H34D H 0.7511(9) 0.4421(8) 0.2573(5) 0.213 Uiso 1 calc R
H34E H 0.6528(9) 0.4481(8) 0.2874(5) 0.213 Uiso 1 calc R
N41 N 0.7267(4) 0.7094(4) 0.4635(2) 0.0553(14) Uani 1 d .
C411 C 0.7980(6) 0.7573(5) 0.4677(3) 0.070(2) Uani 1 d .
H41A H 0.8587(6) 0.7237(5) 0.4500(3) 0.084 Uiso 1 calc R
H41B H 0.7731(6) 0.8137(5) 0.4481(3) 0.084 Uiso 1 calc R
C412 C 0.8191(7) 0.7733(6) 0.5220(4) 0.090(3) Uani 1 d .
H41C H 0.8645(7) 0.8037(6) 0.5195(4) 0.136 Uiso 1 calc R
H41D H 0.8462(7) 0.7181(6) 0.5417(4) 0.136 Uiso 1 calc R
H41E H 0.7602(7) 0.8085(6) 0.5398(4) 0.136 Uiso 1 calc R
C421 C 0.7608(7) 0.6190(6) 0.4917(3) 0.081(2) Uani 1 d .
H42A H 0.7673(7) 0.6257(6) 0.5289(3) 0.098 Uiso 1 calc R
H42B H 0.7113(7) 0.5931(6) 0.4897(3) 0.098 Uiso 1 calc R
C422 C 0.8558(7) 0.5562(6) 0.4700(4) 0.099(3) Uani 1 d .
H42C H 0.8720(7) 0.5009(6) 0.4900(4) 0.149 Uiso 1 calc R
H42D H 0.9059(7) 0.5803(6) 0.4727(4) 0.149 Uiso 1 calc R
H42E H 0.8498(7) 0.5476(6) 0.4334(4) 0.149 Uiso 1 calc R
C431 C 0.7155(7) 0.7053(6) 0.4052(3) 0.082(3) Uani 1 d .
H43A H 0.6924(7) 0.7648(6) 0.3895(3) 0.099 Uiso 1 calc R
H43B H 0.7789(7) 0.6753(6) 0.3889(3) 0.099 Uiso 1 calc R
C432 C 0.6488(9) 0.6603(8) 0.3918(4) 0.124(4) Uani 1 d .
H43C H 0.6463(9) 0.6609(8) 0.3539(4) 0.187 Uiso 1 calc R
H43D H 0.5851(9) 0.6904(8) 0.4066(4) 0.187 Uiso 1 calc R
H43E H 0.6718(9) 0.6007(8) 0.4061(4) 0.187 Uiso 1 calc R
C441 C 0.6312(6) 0.7595(6) 0.4905(3) 0.086(3) Uani 1 d .
H44A H 0.5875(6) 0.7275(6) 0.4878(3) 0.104 Uiso 1 calc R
H44B H 0.6415(6) 0.7605(6) 0.5279(3) 0.104 Uiso 1 calc R
C442 C 0.5824(7) 0.8522(7) 0.4694(4) 0.112(4) Uani 1 d .
H44C H 0.5225(7) 0.8783(7) 0.4891(4) 0.169 Uiso 1 calc R
H44D H 0.5697(7) 0.8523(7) 0.4326(4) 0.169 Uiso 1 calc R
H44E H 0.6239(7) 0.8854(7) 0.4729(4) 0.169 Uiso 1 calc R
O1S O 0.6692(8) 0.1466(8) 0.3428(5) 0.197(4) Uiso 1 d .
C1S C 0.6613(13) 0.0855(13) 0.3738(8) 0.173(6) Uiso 1 d .
C2S C 0.6850(11) 0.0033(10) 0.3464(6) 0.170(6) Uiso 1 d .
H2S1 H 0.6665(11) 0.0169(10) 0.3102(6) 0.255 Uiso 1 calc R
H2S2 H 0.6507(11) -0.0320(10) 0.3638(6) 0.255 Uiso 1 calc R
H2S3 H 0.7535(11) -0.0285(10) 0.3472(6) 0.255 Uiso 1 calc R
C3S C 0.6841(16) 0.0754(15) 0.4258(9) 0.281(11) Uiso 1 d .
H3S1 H 0.6660(16) 0.1321(15) 0.4403(9) 0.422 Uiso 1 calc R
H3S2 H 0.7525(16) 0.0452(15) 0.4286(9) 0.422 Uiso 1 calc R
H3S3 H 0.6497(16) 0.0417(15) 0.4453(9) 0.422 Uiso 1 calc R

loop_
_atom_type_symbol
_atom_type_description
_atom_type_scat_dispersion_real
_atom_type_scat_dispersion_imag
_atom_type_scat_source
C C 0.0033 0.0016 'International Tables Vol C Tables 4.2.6.8 and 6.1.1.4'
H H 0.0000 0.0000 'International Tables Vol C Tables 4.2.6.8 and 6.1.1.4'
N N 0.0061 0.0033 'International Tables Vol C Tables 4.2.6.8 and 6.1.1.4'
O O 0.0106 0.0060 'International Tables Vol C Tables 4.2.6.8 and 6.1.1.4'
Rh Rh -1.1178 0.9187 'International Tables Vol C Tables 4.2.6.8 and 6.1.1.4'

loop_
_geom_angle_atom_site_label_1
_geom_angle_atom_site_label_2
_geom_angle_atom_site_label_3
_geom_angle
N1 Rh1 N4 175.0(2)
N1 Rh1 Rh3 129.72(13)
N4 Rh1 Rh3 47.61(11)
N1 Rh1 Rh2 128.73(12)
N4 Rh1 Rh2 46.75(11)
Rh3 Rh1 Rh2 59.36(2)
N1 Rh1 Rh23 95.22(12)
N4 Rh1 Rh23 89.54(11)
Rh3 Rh1 Rh23 122.31(2)
Rh2 Rh1 Rh23 122.47(2)
N1 Rh1 Rh12 93.21(12)
N4 Rh1 Rh12 88.65(11)
Rh3 Rh1 Rh12 62.38(2)
Rh2 Rh1 Rh12 121.43(2)
Rh23 Rh1 Rh12 84.28(2)
N1 Rh1 Rh6 91.82(12)
N4 Rh1 Rh6 87.13(11)
Rh3 Rh1 Rh6 120.52(2)
Rh2 Rh1 Rh6 61.39(2)
Rh23 Rh1 Rh6 85.77(2)
Rh12 Rh1 Rh6 169.22(2)
N1 Rh1 Rh5 49.13(12)
N4 Rh1 Rh5 133.22(11)
Rh3 Rh1 Rh5 176.67(2)
Rh2 Rh1 Rh5 118.40(2)
Rh23 Rh1 Rh5 60.82(2)
Rh12 Rh1 Rh5 120.06(2)
Rh6 Rh1 Rh5 57.56(2)
N1 Rh1 Rh4 49.22(12)
N4 Rh1 Rh4 135.21(11)
Rh3 Rh1 Rh4 120.23(2)
Rh2 Rh1 Rh4 177.42(2)
Rh23 Rh1 Rh4 60.04(2)
Rh12 Rh1 Rh4 58.52(2)
Rh6 Rh1 Rh4 119.20(2)
Rh5 Rh1 Rh4 61.88(2)
N1 Rh1 Rh22 42.43(12)
N4 Rh1 Rh22 135.58(11)
Rh3 Rh1 Rh22 88.07(2)
Rh2 Rh1 Rh22 119.06(2)
Rh23 Rh1 Rh22 118.46(2)
Rh12 Rh1 Rh22 63.17(2)
Rh6 Rh1 Rh22 125.88(2)
Rh5 Rh1 Rh22 91.20(2)
Rh4 Rh1 Rh22 58.44(2)
N1 Rh1 Rh15 41.48(12)
N4 Rh1 Rh15 134.37(11)
Rh3 Rh1 Rh15 118.90(2)
Rh2 Rh1 Rh15 87.80(2)
Rh23 Rh1 Rh15 118.78(2)
Rh12 Rh1 Rh15 126.47(2)
Rh6 Rh1 Rh15 62.53(2)
Rh5 Rh1 Rh15 57.96(2)
Rh4 Rh1 Rh15 90.35(2)
Rh22 Rh1 Rh15 63.42(2)
N1 Rh1 Rh28 140.38(12)
N4 Rh1 Rh28 44.05(11)
Rh3 Rh1 Rh28 63.85(2)
Rh2 Rh1 Rh28 90.80(2)
Rh23 Rh1 Rh28 58.54(2)
Rh12 Rh1 Rh28 57.881(15)
Rh6 Rh1 Rh28 112.96(2)
Rh5 Rh1 Rh28 119.19(2)
Rh4 Rh1 Rh28 91.18(2)
Rh22 Rh1 Rh28 121.01(2)
Rh15 Rh1 Rh28 175.36(2)
N1 Rh1 Rh24 138.60(13)
N4 Rh1 Rh24 43.72(11)
Rh3 Rh1 Rh24 91.33(2)
Rh2 Rh1 Rh24 63.00(2)
Rh23 Rh1 Rh24 59.49(2)
Rh12 Rh1 Rh24 113.93(2)
Rh6 Rh1 Rh24 56.89(2)
Rh5 Rh1 Rh24 89.57(2)
Rh4 Rh1 Rh24 119.53(2)
Rh22 Rh1 Rh24 176.94(2)
Rh15 Rh1 Rh24 119.40(2)
Rh28 Rh1 Rh24 56.136(15)
N1 Rh1 Rh13 79.83(12)
N4 Rh1 Rh13 95.44(11)
Rh3 Rh1 Rh13 60.97(2)
Rh2 Rh1 Rh13 62.398(15)
Rh23 Rh1 Rh13 174.83(2)
Rh12 Rh1 Rh13 94.46(2)
Rh6 Rh1 Rh13 95.81(2)
Rh5 Rh1 Rh13 116.00(2)
Rh4 Rh1 Rh13 115.07(2)
Rh22 Rh1 Rh13 56.731(15)
Rh15 Rh1 Rh13 58.17(2)
Rh28 Rh1 Rh13 124.81(2)
Rh24 Rh1 Rh13 125.40(2)
N2 Rh2 N4 174.9(2)
N2 Rh2 Rh3 128.09(12)
N4 Rh2 Rh3 47.97(11)
N2 Rh2 Rh1 129.96(12)
N4 Rh2 Rh1 46.36(11)
Rh3 Rh2 Rh1 60.07(2)
N2 Rh2 Rh25 96.44(12)
N4 Rh2 Rh25 88.65(11)
Rh3 Rh2 Rh25 122.12(2)
Rh1 Rh2 Rh25 120.53(2)
N2 Rh2 Rh9 92.17(12)
N4 Rh2 Rh9 88.06(11)
Rh3 Rh2 Rh9 61.34(2)
Rh1 Rh2 Rh9 120.99(2)
Rh25 Rh2 Rh9 85.44(2)
N2 Rh2 Rh7 49.76(12)
N4 Rh2 Rh7 133.97(11)
Rh3 Rh2 Rh7 176.61(2)
Rh1 Rh2 Rh7 118.69(2)
Rh25 Rh2 Rh7 61.28(2)
Rh9 Rh2 Rh7 120.20(2)
N2 Rh2 Rh6 93.99(12)
N4 Rh2 Rh6 86.67(11)
Rh3 Rh2 Rh6 120.93(2)
Rh1 Rh2 Rh6 61.09(2)
Rh25 Rh2 Rh6 84.21(2)
Rh9 Rh2 Rh6 168.48(2)
Rh7 Rh2 Rh6 58.25(2)
N2 Rh2 Rh8 49.68(12)
N4 Rh2 Rh8 133.95(11)
Rh3 Rh2 Rh8 119.58(2)
Rh1 Rh2 Rh8 179.33(2)
Rh25 Rh2 Rh8 60.13(2)
Rh9 Rh2 Rh8 58.75(2)
Rh7 Rh2 Rh8 61.62(2)
Rh6 Rh2 Rh8 119.30(2)
N2 Rh2 Rh16 42.16(12)
N4 Rh2 Rh16 134.76(11)
Rh3 Rh2 Rh16 118.98(2)
Rh1 Rh2 Rh16 88.53(2)
Rh25 Rh2 Rh16 118.89(2)
Rh9 Rh2 Rh16 126.42(2)
Rh7 Rh2 Rh16 57.63(2)
Rh6 Rh2 Rh16 63.63(2)
Rh8 Rh2 Rh16 91.20(2)
N2 Rh2 Rh18 41.75(12)
N4 Rh2 Rh18 134.90(11)
Rh3 Rh2 Rh18 87.10(2)
Rh1 Rh2 Rh18 120.41(2)
Rh25 Rh2 Rh18 119.03(2)
Rh9 Rh2 Rh18 62.08(2)
Rh7 Rh2 Rh18 91.12(2)
Rh6 Rh2 Rh18 127.97(2)
Rh8 Rh2 Rh18 58.926(15)
Rh16 Rh2 Rh18 64.43(2)
N2 Rh2 Rh26 139.29(12)
N4 Rh2 Rh26 44.18(11)
Rh3 Rh2 Rh26 63.80(2)
Rh1 Rh2 Rh26 90.54(2)
Rh25 Rh2 Rh26 58.35(2)
Rh9 Rh2 Rh26 57.34(2)
Rh7 Rh2 Rh26 119.59(2)
Rh6 Rh2 Rh26 112.44(2)
Rh8 Rh2 Rh26 89.78(2)
Rh16 Rh2 Rh26 175.86(2)
Rh18 Rh2 Rh26 119.40(2)
N2 Rh2 Rh24 140.40(12)
N4 Rh2 Rh24 43.37(11)
Rh3 Rh2 Rh24 91.34(2)
Rh1 Rh2 Rh24 62.34(2)
Rh25 Rh2 Rh24 58.238(15)
Rh9 Rh2 Rh24 113.21(2)
Rh7 Rh2 Rh24 90.67(2)
Rh6 Rh2 Rh24 56.61(2)
Rh8 Rh2 Rh24 118.32(2)
Rh16 Rh2 Rh24 120.22(2)
Rh18 Rh2 Rh24 175.18(2)
Rh26 Rh2 Rh24 55.92(2)
N2 Rh2 Rh13 78.67(12)
N4 Rh2 Rh13 96.24(11)
Rh3 Rh2 Rh13 61.65(2)
Rh1 Rh2 Rh13 63.71(2)
Rh25 Rh2 Rh13 175.09(2)
Rh9 Rh2 Rh13 94.32(2)
Rh7 Rh2 Rh13 114.97(2)
Rh6 Rh2 Rh13 96.42(2)
Rh8 Rh2 Rh13 115.63(2)
Rh16 Rh2 Rh13 57.524(15)
Rh18 Rh2 Rh13 56.88(2)
Rh26 Rh2 Rh13 125.43(2)
Rh24 Rh2 Rh13 126.05(2)
N3 Rh3 N4 176.2(2)
N3 Rh3 Rh2 130.21(13)
N4 Rh3 Rh2 47.33(11)
N3 Rh3 Rh1 130.34(13)
N4 Rh3 Rh1 46.59(11)
Rh2 Rh3 Rh1 60.57(2)
N3 Rh3 Rh27 96.52(13)
N4 Rh3 Rh27 87.23(11)
Rh2 Rh3 Rh27 120.17(2)
Rh1 Rh3 Rh27 119.22(2)
N3 Rh3 Rh9 92.85(13)
N4 Rh3 Rh9 87.99(11)
Rh2 Rh3 Rh9 61.78(2)
Rh1 Rh3 Rh9 121.91(2)
Rh27 Rh3 Rh9 84.39(2)
N3 Rh3 Rh11 50.64(13)
N4 Rh3 Rh11 131.71(11)
Rh2 Rh3 Rh11 178.05(2)
Rh1 Rh3 Rh11 117.49(2)
Rh27 Rh3 Rh11 60.62(2)
Rh9 Rh3 Rh11 120.17(2)
N3 Rh3 Rh12 93.28(13)
N4 Rh3 Rh12 86.59(11)
Rh2 Rh3 Rh12 120.74(2)
Rh1 Rh3 Rh12 60.48(2)
Rh27 Rh3 Rh12 84.33(2)
Rh9 Rh3 Rh12 167.71(2)
Rh11 Rh3 Rh12 57.34(2)
N3 Rh3 Rh10 50.33(13)
N4 Rh3 Rh10 132.76(11)
Rh2 Rh3 Rh10 119.36(2)
Rh1 Rh3 Rh10 179.27(2)
Rh27 Rh3 Rh10 60.13(2)
Rh9 Rh3 Rh10 57.92(2)
Rh11 Rh3 Rh10 62.59(2)
Rh12 Rh3 Rh10 119.51(2)
N3 Rh3 Rh21 42.46(13)
N4 Rh3 Rh21 134.91(11)
Rh2 Rh3 Rh21 121.72(2)
Rh1 Rh3 Rh21 88.61(2)
Rh27 Rh3 Rh21 118.01(2)
Rh9 Rh3 Rh21 128.45(2)
Rh11 Rh3 Rh21 57.41(2)
Rh12 Rh3 Rh21 61.93(2)
Rh10 Rh3 Rh21 92.01(2)
N3 Rh3 Rh13 78.38(13)
N4 Rh3 Rh13 97.87(11)
Rh2 Rh3 Rh13 64.18(2)
Rh1 Rh3 Rh13 64.80(2)
Rh27 Rh3 Rh13 174.90(2)
Rh9 Rh3 Rh13 96.04(2)
Rh11 Rh3 Rh13 115.12(2)
Rh12 Rh3 Rh13 95.62(2)
Rh10 Rh3 Rh13 115.87(2)
Rh21 Rh3 Rh13 57.89(2)
N3 Rh3 Rh19 41.48(13)
N4 Rh3 Rh19 136.73(11)
Rh2 Rh3 Rh19 89.78(2)
Rh1 Rh3 Rh19 123.84(2)
Rh27 Rh3 Rh19 116.90(2)
Rh9 Rh3 Rh19 61.64(2)
Rh11 Rh3 Rh19 91.35(2)
Rh12 Rh3 Rh19 128.57(2)
Rh10 Rh3 Rh19 56.80(2)
Rh21 Rh3 Rh19 66.87(2)
Rh13 Rh3 Rh19 59.30(2)
N3 Rh3 Rh26 139.66(13)
N4 Rh3 Rh26 43.34(11)
Rh2 Rh3 Rh26 62.24(2)
Rh1 Rh3 Rh26 89.93(2)
Rh27 Rh3 Rh26 57.95(2)
Rh9 Rh3 Rh26 56.97(2)
Rh11 Rh3 Rh26 118.48(2)
Rh12 Rh3 Rh26 112.36(2)
Rh10 Rh3 Rh26 89.42(2)
Rh21 Rh3 Rh26 173.97(2)
Rh13 Rh3 Rh26 126.40(2)
Rh19 Rh3 Rh26 118.61(2)
N3 Rh3 Rh28 139.45(13)
N4 Rh3 Rh28 42.90(11)
Rh2 Rh3 Rh28 90.23(2)
Rh1 Rh3 Rh28 61.71(2)
Rh27 Rh3 Rh28 57.55(2)
Rh9 Rh3 Rh28 112.57(2)
Rh11 Rh3 Rh28 88.85(2)
Rh12 Rh3 Rh28 56.707(15)
Rh10 Rh3 Rh28 117.63(2)
Rh21 Rh3 Rh28 118.63(2)
Rh13 Rh3 Rh28 126.50(2)
Rh19 Rh3 Rh28 173.21(2)
Rh26 Rh3 Rh28 55.710(15)
C11T Rh4 C19B 90.8(3)
C11T Rh4 C21B 90.8(3)
C19B Rh4 C21B 90.0(2)
C11T Rh4 N1 115.9(2)
C19B Rh4 N1 131.3(2)
C21B Rh4 N1 126.7(2)
C11T Rh4 Rh12 134.8(2)
C19B Rh4 Rh12 99.1(2)
C21B Rh4 Rh12 45.7(2)
N1 Rh4 Rh12 89.82(11)
C11T Rh4 Rh22 107.3(2)
C19B Rh4 Rh22 161.3(2)
C21B Rh4 Rh22 85.2(2)
N1 Rh4 Rh22 44.27(11)
Rh12 Rh4 Rh22 64.93(2)
C11T Rh4 Rh23 129.4(2)
C19B Rh4 Rh23 45.1(2)
C21B Rh4 Rh23 109.1(2)
N1 Rh4 Rh23 89.14(11)
Rh12 Rh4 Rh23 84.32(2)
Rh22 Rh4 Rh23 120.07(2)
C11T Rh4 Rh14 71.6(2)
C19B Rh4 Rh14 135.1(2)
C21B Rh4 Rh14 129.8(2)
N1 Rh4 Rh14 44.28(11)
Rh12 Rh4 Rh14 122.85(2)
Rh22 Rh4 Rh14 58.27(2)
Rh23 Rh4 Rh14 118.53(2)
C11T Rh4 Rh1 158.4(2)
C19B Rh4 Rh1 102.7(2)
C21B Rh4 Rh1 105.8(2)
N1 Rh4 Rh1 42.81(11)
Rh12 Rh4 Rh1 60.13(2)
Rh22 Rh4 Rh1 61.597(15)
Rh23 Rh4 Rh1 58.49(2)
Rh14 Rh4 Rh1 87.00(2)
C11T Rh4 Rh5 105.3(2)
C19B Rh4 Rh5 88.2(2)
C21B Rh4 Rh5 163.8(2)
N1 Rh4 Rh5 47.18(11)
Rh12 Rh4 Rh5 118.85(2)
Rh22 Rh4 Rh5 91.38(2)
Rh23 Rh4 Rh5 59.33(2)
Rh14 Rh4 Rh5 59.32(2)
Rh1 Rh4 Rh5 59.05(2)
C12T Rh5 C3B 90.2(2)
C12T Rh5 C14B 92.2(3)
C3B Rh5 C14B 87.6(2)
C12T Rh5 N1 115.8(2)
C3B Rh5 N1 129.8(2)
C14B Rh5 N1 129.9(2)
C12T Rh5 Rh6 136.9(2)
C3B Rh5 Rh6 99.0(2)
C14B Rh5 Rh6 46.8(2)
N1 Rh5 Rh6 90.02(11)
C12T Rh5 Rh15 108.9(2)
C3B Rh5 Rh15 160.7(2)
C14B Rh5 Rh15 89.0(2)
N1 Rh5 Rh15 44.04(11)
Rh6 Rh5 Rh15 65.34(2)
C12T Rh5 Rh23 125.9(2)
C3B Rh5 Rh23 43.8(2)
C14B Rh5 Rh23 108.5(2)
N1 Rh5 Rh23 88.36(11)
Rh6 Rh5 Rh23 86.15(2)
Rh15 Rh5 Rh23 120.38(2)
C12T Rh5 Rh14 72.1(2)
C3B Rh5 Rh14 134.5(2)
C14B Rh5 Rh14 133.2(2)
N1 Rh5 Rh14 43.76(11)
Rh6 Rh5 Rh14 122.78(2)
Rh15 Rh5 Rh14 57.82(2)
Rh23 Rh5 Rh14 116.42(2)
C12T Rh5 Rh1 157.6(2)
C3B Rh5 Rh1 100.8(2)
C14B Rh5 Rh1 107.6(2)
N1 Rh5 Rh1 42.82(11)
Rh6 Rh5 Rh1 60.96(2)
Rh15 Rh5 Rh1 62.24(2)
Rh23 Rh5 Rh1 58.14(2)
Rh14 Rh5 Rh1 86.44(2)
C12T Rh5 Rh4 102.6(2)
C3B Rh5 Rh4 87.1(2)
C14B Rh5 Rh4 164.3(2)
N1 Rh5 Rh4 47.29(11)
Rh6 Rh5 Rh4 119.78(2)
Rh15 Rh5 Rh4 91.18(2)
Rh23 Rh5 Rh4 58.24(2)
Rh14 Rh5 Rh4 58.30(2)
Rh1 Rh5 Rh4 59.07(2)
C17B Rh6 C14B 85.4(2)
C17B Rh6 C18B 89.5(2)
C14B Rh6 C18B 85.6(2)
C17B Rh6 Rh5 130.1(2)
C14B Rh6 Rh5 47.0(2)
C18B Rh6 Rh5 99.3(2)
C17B Rh6 Rh24 121.9(2)
C14B Rh6 Rh24 115.8(2)
C18B Rh6 Rh24 44.3(2)
Rh5 Rh6 Rh24 96.27(2)
C17B Rh6 Rh7 46.6(2)
C14B Rh6 Rh7 131.8(2)
C18B Rh6 Rh7 96.2(2)
Rh5 Rh6 Rh7 164.20(2)
Rh24 Rh6 Rh7 97.02(2)
C17B Rh6 Rh1 161.4(2)
C14B Rh6 Rh1 108.4(2)
C18B Rh6 Rh1 103.55(15)
Rh5 Rh6 Rh1 61.48(2)
Rh24 Rh6 Rh1 63.95(2)
Rh7 Rh6 Rh1 117.70(2)
C17B Rh6 Rh2 107.3(2)
C14B Rh6 Rh2 165.2(2)
C18B Rh6 Rh2 101.7(2)
Rh5 Rh6 Rh2 118.45(2)
Rh24 Rh6 Rh2 64.27(2)
Rh7 Rh6 Rh2 60.82(2)
Rh1 Rh6 Rh2 57.52(2)
C17B Rh6 Rh15 111.0(2)
C14B Rh6 Rh15 83.9(2)
C18B Rh6 Rh15 156.07(15)
Rh5 Rh6 Rh15 58.26(2)
Rh24 Rh6 Rh15 124.02(2)
Rh7 Rh6 Rh15 106.82(2)
Rh1 Rh6 Rh15 60.09(2)
Rh2 Rh6 Rh15 84.47(2)
C17B Rh6 Rh16 78.3(2)
C14B Rh6 Rh16 118.5(2)
C18B Rh6 Rh16 151.5(2)
Rh5 Rh6 Rh16 108.35(2)
Rh24 Rh6 Rh16 123.24(2)
Rh7 Rh6 Rh16 56.80(2)
Rh1 Rh6 Rh16 84.12(2)
Rh2 Rh6 Rh16 59.00(2)
Rh15 Rh6 Rh16 50.120(15)
C5T Rh7 C6B 89.1(3)
C5T Rh7 C17B 92.4(3)
C6B Rh7 C17B 92.1(2)
C5T Rh7 N2 116.6(2)
C6B Rh7 N2 129.2(2)
C17B Rh7 N2 126.7(2)
C5T Rh7 Rh16 110.0(2)
C6B Rh7 Rh16 160.6(2)
C17B Rh7 Rh16 84.6(2)
N2 Rh7 Rh16 44.70(11)
C5T Rh7 Rh6 137.5(2)
C6B Rh7 Rh6 97.9(2)
C17B Rh7 Rh6 45.8(2)
N2 Rh7 Rh6 90.85(11)
Rh16 Rh7 Rh6 66.32(2)
C5T Rh7 Rh2 158.0(2)
C6B Rh7 Rh2 100.9(2)
C17B Rh7 Rh2 106.6(2)
N2 Rh7 Rh2 42.55(11)
Rh16 Rh7 Rh2 62.16(2)
Rh6 Rh7 Rh2 60.93(2)
C5T Rh7 Rh17 72.8(2)
C6B Rh7 Rh17 134.7(2)
C17B Rh7 Rh17 128.9(2)
N2 Rh7 Rh17 43.92(11)
Rh16 Rh7 Rh17 57.74(2)
Rh6 Rh7 Rh17 123.64(2)
Rh2 Rh7 Rh17 86.40(2)
C5T Rh7 Rh25 125.6(2)
C6B Rh7 Rh25 43.5(2)
C17B Rh7 Rh25 110.5(2)
N2 Rh7 Rh25 88.59(11)
Rh16 Rh7 Rh25 120.40(2)
Rh6 Rh7 Rh25 84.02(2)
Rh2 Rh7 Rh25 58.26(2)
Rh17 Rh7 Rh25 117.89(2)
C5T Rh7 Rh8 102.6(2)
C6B Rh7 Rh8 85.7(2)
C17B Rh7 Rh8 164.8(2)
N2 Rh7 Rh8 47.88(11)
Rh16 Rh7 Rh8 92.47(2)
Rh6 Rh7 Rh8 119.64(2)
Rh2 Rh7 Rh8 59.28(2)
Rh17 Rh7 Rh8 59.72(2)
Rh25 Rh7 Rh8 58.39(2)
C13T Rh8 C5B 88.1(3)
C13T Rh8 C24B 93.9(3)
C5B Rh8 C24B 93.8(2)
C13T Rh8 N2 117.4(2)
C5B Rh8 N2 132.4(2)
C24B Rh8 N2 121.1(2)
C13T Rh8 Rh9 138.8(2)
C5B Rh8 Rh9 97.1(2)
C24B Rh8 Rh9 45.1(2)
N2 Rh8 Rh9 88.50(11)
C13T Rh8 Rh25 123.0(2)
C5B Rh8 Rh25 44.2(2)
C24B Rh8 Rh25 114.2(2)
N2 Rh8 Rh25 89.77(11)
Rh9 Rh8 Rh25 85.63(2)
C13T Rh8 Rh18 112.2(2)
C5B Rh8 Rh18 158.8(2)
C24B Rh8 Rh18 79.3(2)
N2 Rh8 Rh18 43.75(11)
Rh9 Rh8 Rh18 63.81(2)
Rh25 Rh8 Rh18 120.71(2)
C13T Rh8 Rh2 157.8(2)
C5B Rh8 Rh2 101.3(2)
C24B Rh8 Rh2 105.3(2)
N2 Rh8 Rh2 42.46(11)
Rh9 Rh8 Rh2 60.52(2)
Rh25 Rh8 Rh2 58.716(15)
Rh18 Rh8 Rh2 62.02(2)
C13T Rh8 Rh17 74.0(2)
C5B Rh8 Rh17 139.4(2)
C24B Rh8 Rh17 122.9(2)
N2 Rh8 Rh17 43.70(11)
Rh9 Rh8 Rh17 120.39(2)
Rh25 Rh8 Rh17 118.99(2)
Rh18 Rh8 Rh17 56.90(2)
Rh2 Rh8 Rh17 86.05(2)
C13T Rh8 Rh7 101.2(2)
C5B Rh8 Rh7 90.3(2)
C24B Rh8 Rh7 164.4(2)
N2 Rh8 Rh7 47.85(11)
Rh9 Rh8 Rh7 119.46(2)
Rh25 Rh8 Rh7 59.93(2)
Rh18 Rh8 Rh7 91.46(2)
Rh2 Rh8 Rh7 59.104(15)
Rh17 Rh8 Rh7 59.28(2)
C24B Rh9 C16B 85.7(2)
C24B Rh9 C25B 90.9(2)
C16B Rh9 C25B 87.9(2)
C24B Rh9 Rh10 130.6(2)
C16B Rh9 Rh10 46.8(2)
C25B Rh9 Rh10 98.7(2)
C24B Rh9 Rh26 122.2(2)
C16B Rh9 Rh26 118.2(2)
C25B Rh9 Rh26 44.1(2)
Rh10 Rh9 Rh26 96.29(2)
C24B Rh9 Rh8 46.4(2)
C16B Rh9 Rh8 132.1(2)
C25B Rh9 Rh8 94.3(2)
Rh10 Rh9 Rh8 166.79(2)
Rh26 Rh9 Rh8 94.60(2)
C24B Rh9 Rh3 159.5(2)
C16B Rh9 Rh3 108.6(2)
C25B Rh9 Rh3 103.8(2)
Rh10 Rh9 Rh3 61.79(2)
Rh26 Rh9 Rh3 64.54(2)
Rh8 Rh9 Rh3 117.12(2)
C24B Rh9 Rh2 106.9(2)
C16B Rh9 Rh2 164.3(2)
C25B Rh9 Rh2 101.0(2)
Rh10 Rh9 Rh2 118.33(2)
Rh26 Rh9 Rh2 63.39(2)
Rh8 Rh9 Rh2 60.73(2)
Rh3 Rh9 Rh2 56.878(14)
C24B Rh9 Rh19 109.1(2)
C16B Rh9 Rh19 80.0(2)
C25B Rh9 Rh19 155.6(2)
Rh10 Rh9 Rh19 57.74(2)
Rh26 Rh9 Rh19 125.70(2)
Rh8 Rh9 Rh19 109.55(2)
Rh3 Rh9 Rh19 61.16(2)
Rh2 Rh9 Rh19 86.86(2)
C24B Rh9 Rh18 76.6(2)
C16B Rh9 Rh18 115.4(2)
C25B Rh9 Rh18 152.1(2)
Rh10 Rh9 Rh18 108.43(2)
Rh26 Rh9 Rh18 123.83(2)
Rh8 Rh9 Rh18 58.96(2)
Rh3 Rh9 Rh18 83.92(2)
Rh2 Rh9 Rh18 60.45(2)
Rh19 Rh9 Rh18 50.692(15)
C8T Rh10 C8B 89.0(3)
C8T Rh10 C16B 93.8(3)
C8B Rh10 C16B 90.8(3)
C8T Rh10 N3 116.6(3)
C8B Rh10 N3 130.0(2)
C16B Rh10 N3 126.2(2)
C8T Rh10 Rh9 138.5(2)
C8B Rh10 Rh9 99.8(2)
C16B Rh10 Rh9 46.1(2)
N3 Rh10 Rh9 88.30(11)
C8T Rh10 Rh19 108.6(2)
C8B Rh10 Rh19 162.0(2)
C16B Rh10 Rh19 84.7(2)
N3 Rh10 Rh19 45.10(11)
Rh9 Rh10 Rh19 64.79(2)
C8T Rh10 Rh27 125.6(2)
C8B Rh10 Rh27 44.1(2)
C16B Rh10 Rh27 109.3(2)
N3 Rh10 Rh27 88.54(11)
Rh9 Rh10 Rh27 84.86(2)
Rh19 Rh10 Rh27 121.63(2)
C8T Rh10 Rh20 73.1(2)
C8B Rh10 Rh20 134.2(2)
C16B Rh10 Rh20 131.1(2)
N3 Rh10 Rh20 43.59(11)
Rh9 Rh10 Rh20 121.73(2)
Rh19 Rh10 Rh20 57.81(2)
Rh27 Rh10 Rh20 116.56(2)
C8T Rh10 Rh3 156.7(2)
C8B Rh10 Rh3 102.0(2)
C16B Rh10 Rh3 106.4(2)
N3 Rh10 Rh3 41.38(11)
Rh9 Rh10 Rh3 60.29(2)
Rh19 Rh10 Rh3 63.02(2)
Rh27 Rh10 Rh3 58.64(2)
Rh20 Rh10 Rh3 84.78(2)
C8T Rh10 Rh11 102.4(2)
C8B Rh10 Rh11 86.9(2)
C16B Rh10 Rh11 163.6(2)
N3 Rh10 Rh11 47.69(11)
Rh9 Rh10 Rh11 118.41(2)
Rh19 Rh10 Rh11 92.55(2)
Rh27 Rh10 Rh11 58.72(2)
Rh20 Rh10 Rh11 58.03(2)
Rh3 Rh10 Rh11 58.45(2)
C10T Rh11 C7B 88.7(3)
C10T Rh11 C20B 93.6(3)
C7B Rh11 C20B 90.9(3)
C10T Rh11 N3 116.7(2)
C7B Rh11 N3 129.4(2)
C20B Rh11 N3 126.9(2)
C10T Rh11 Rh12 139.0(2)
C7B Rh11 Rh12 97.5(2)
C20B Rh11 Rh12 46.1(2)
N3 Rh11 Rh12 90.16(11)
C10T Rh11 Rh21 111.5(2)
C7B Rh11 Rh21 159.5(2)
C20B Rh11 Rh21 84.5(2)
N3 Rh11 Rh21 45.00(12)
Rh12 Rh11 Rh21 65.16(2)
C10T Rh11 Rh20 72.9(2)
C7B Rh11 Rh20 135.9(2)
C20B Rh11 Rh20 128.9(2)
N3 Rh11 Rh20 44.13(11)
Rh12 Rh11 Rh20 122.85(2)
Rh21 Rh11 Rh20 58.10(2)
C10T Rh11 Rh27 123.1(2)
C7B Rh11 Rh27 43.2(2)
C20B Rh11 Rh27 111.4(2)
N3 Rh11 Rh27 88.22(11)
Rh12 Rh11 Rh27 85.55(2)
Rh21 Rh11 Rh27 120.70(2)
Rh20 Rh11 Rh27 117.21(2)
C10T Rh11 Rh3 156.5(2)
C7B Rh11 Rh3 100.7(2)
C20B Rh11 Rh3 107.6(2)
N3 Rh11 Rh3 41.63(11)
Rh12 Rh11 Rh3 61.58(2)
Rh21 Rh11 Rh3 62.06(2)
Rh20 Rh11 Rh3 85.67(2)
Rh27 Rh11 Rh3 58.66(2)
C10T Rh11 Rh10 100.6(2)
C7B Rh11 Rh10 86.9(2)
C20B Rh11 Rh10 165.6(2)
N3 Rh11 Rh10 47.72(12)
Rh12 Rh11 Rh10 120.11(2)
Rh21 Rh11 Rh10 92.56(2)
Rh20 Rh11 Rh10 59.11(2)
Rh27 Rh11 Rh10 58.28(2)
Rh3 Rh11 Rh10 58.96(2)
C20B Rh12 C21B 85.2(2)
C20B Rh12 C15B 89.2(2)
C21B Rh12 C15B 88.5(2)
C20B Rh12 Rh11 47.0(2)
C21B Rh12 Rh11 131.4(2)
C15B Rh12 Rh11 97.3(2)
C20B Rh12 Rh4 131.0(2)
C21B Rh12 Rh4 46.6(2)
C15B Rh12 Rh4 96.7(2)
Rh11 Rh12 Rh4 165.74(2)
C20B Rh12 Rh28 119.6(2)
C21B Rh12 Rh28 119.7(2)
C15B Rh12 Rh28 43.7(2)
Rh11 Rh12 Rh28 95.56(2)
Rh4 Rh12 Rh28 96.23(2)
C20B Rh12 Rh1 163.3(2)
C21B Rh12 Rh1 108.0(2)
C15B Rh12 Rh1 101.1(2)
Rh11 Rh12 Rh1 117.87(2)
Rh4 Rh12 Rh1 61.34(2)
Rh28 Rh12 Rh1 63.33(2)
C20B Rh12 Rh3 108.0(2)
C21B Rh12 Rh3 162.7(2)
C15B Rh12 Rh3 102.4(2)
Rh11 Rh12 Rh3 61.07(2)
Rh4 Rh12 Rh3 117.83(2)
Rh28 Rh12 Rh3 64.04(2)
Rh1 Rh12 Rh3 57.13(2)
C20B Rh12 Rh21 79.7(2)
C21B Rh12 Rh21 114.1(2)
C15B Rh12 Rh21 153.5(2)
Rh11 Rh12 Rh21 57.69(2)
Rh4 Rh12 Rh21 108.75(2)
Rh28 Rh12 Rh21 123.53(2)
Rh1 Rh12 Rh21 85.42(2)
Rh3 Rh12 Rh21 59.502(15)
C20B Rh12 Rh22 114.3(2)
C21B Rh12 Rh22 80.8(2)
C15B Rh12 Rh22 152.9(2)
Rh11 Rh12 Rh22 108.43(2)
Rh4 Rh12 Rh22 58.10(2)
Rh28 Rh12 Rh22 123.00(2)
Rh1 Rh12 Rh22 59.71(2)
Rh3 Rh12 Rh22 83.53(2)
Rh21 Rh12 Rh22 50.75(2)
C22B Rh13 C9B 87.7(3)
C22B Rh13 Rh22 138.1(2)
C9B Rh13 Rh22 51.4(2)
C22B Rh13 Rh21 111.9(2)
C9B Rh13 Rh21 73.5(2)
Rh22 Rh13 Rh21 53.85(2)
C22B Rh13 Rh18 49.7(2)
C9B Rh13 Rh18 137.3(2)
Rh22 Rh13 Rh18 170.37(2)
Rh21 Rh13 Rh18 120.81(2)
C22B Rh13 Rh16 80.1(2)
C9B Rh13 Rh16 108.1(2)
Rh22 Rh13 Rh16 117.29(2)
Rh21 Rh13 Rh16 167.92(2)
Rh18 Rh13 Rh16 66.54(2)
C22B Rh13 Rh15 116.9(2)
C9B Rh13 Rh15 73.2(2)
Rh22 Rh13 Rh15 64.66(2)
Rh21 Rh13 Rh15 118.27(2)
Rh18 Rh13 Rh15 119.10(2)
Rh16 Rh13 Rh15 52.76(2)
C22B Rh13 Rh19 65.6(2)
C9B Rh13 Rh19 118.5(2)
Rh22 Rh13 Rh19 122.07(2)
Rh21 Rh13 Rh19 68.39(2)
Rh18 Rh13 Rh19 52.62(2)
Rh16 Rh13 Rh19 118.97(2)
Rh15 Rh13 Rh19 168.27(2)
C22B Rh13 Rh3 124.2(2)
C9B Rh13 Rh3 130.6(2)
Rh22 Rh13 Rh3 85.54(2)
Rh21 Rh13 Rh3 60.45(2)
Rh18 Rh13 Rh3 84.84(2)
Rh16 Rh13 Rh3 113.40(2)
Rh15 Rh13 Rh3 112.95(2)
Rh19 Rh13 Rh3 60.64(2)
C22B Rh13 Rh2 108.6(2)
C9B Rh13 Rh2 155.9(2)
Rh22 Rh13 Rh2 113.03(2)
Rh21 Rh13 Rh2 114.31(2)
Rh18 Rh13 Rh2 60.37(2)
Rh16 Rh13 Rh2 59.41(2)
Rh15 Rh13 Rh2 83.41(2)
Rh19 Rh13 Rh2 84.97(2)
Rh3 Rh13 Rh2 54.167(14)
C22B Rh13 Rh1 161.1(2)
C9B Rh13 Rh1 107.0(2)
Rh22 Rh13 Rh1 59.197(15)
Rh21 Rh13 Rh1 84.13(2)
Rh18 Rh13 Rh1 114.09(2)
Rh16 Rh13 Rh1 83.98(2)
Rh15 Rh13 Rh1 58.94(2)
Rh19 Rh13 Rh1 114.65(2)
Rh3 Rh13 Rh1 54.23(2)
Rh2 Rh13 Rh1 53.889(14)
C14T Rh14 N1 169.0(3)
C14T Rh14 C4B 94.3(3)
N1 Rh14 C4B 92.1(2)
C14T Rh14 C2B 97.0(3)
N1 Rh14 C2B 90.7(2)
C4B Rh14 C2B 99.4(3)
C14T Rh14 Rh15 140.8(2)
N1 Rh14 Rh15 45.58(12)
C4B Rh14 Rh15 101.2(2)
C2B Rh14 Rh15 45.3(2)
C14T Rh14 Rh22 140.0(2)
N1 Rh14 Rh22 45.85(12)
C4B Rh14 Rh22 46.3(2)
C2B Rh14 Rh22 96.6(2)
Rh15 Rh14 Rh22 68.04(2)
C14T Rh14 Rh4 121.5(2)
N1 Rh14 Rh4 49.94(12)
C4B Rh14 Rh4 87.4(2)
C2B Rh14 Rh4 140.4(2)
Rh15 Rh14 Rh4 95.17(2)
Rh22 Rh14 Rh4 60.70(2)
C14T Rh14 Rh5 122.6(2)
N1 Rh14 Rh5 49.19(12)
C4B Rh14 Rh5 140.4(2)
C2B Rh14 Rh5 90.4(2)
Rh15 Rh14 Rh5 60.18(2)
Rh22 Rh14 Rh5 94.70(2)
Rh4 Rh14 Rh5 62.37(2)
C2B Rh15 N1 96.8(2)
C2B Rh15 C13B 87.6(2)
N1 Rh15 C13B 160.4(2)
C2B Rh15 Rh16 129.8(2)
N1 Rh15 Rh16 132.18(12)
C13B Rh15 Rh16 50.8(2)
C2B Rh15 Rh14 50.7(2)
N1 Rh15 Rh14 46.24(12)
C13B Rh15 Rh14 133.1(2)
Rh16 Rh15 Rh14 174.30(2)
C2B Rh15 Rh5 95.7(2)
N1 Rh15 Rh5 50.28(12)
C13B Rh15 Rh5 110.3(2)
Rh16 Rh15 Rh5 122.08(2)
Rh14 Rh15 Rh5 62.01(2)
C2B Rh15 Rh13 125.5(2)
N1 Rh15 Rh13 83.39(12)
C13B Rh15 Rh13 109.6(2)
Rh16 Rh15 Rh13 62.45(2)
Rh14 Rh15 Rh13 112.24(2)
Rh5 Rh15 Rh13 122.54(2)
C2B Rh15 Rh1 138.0(2)
N1 Rh15 Rh1 41.21(12)
C13B Rh15 Rh1 131.3(2)
Rh16 Rh15 Rh1 91.68(2)
Rh14 Rh15 Rh1 87.32(2)
Rh5 Rh15 Rh1 59.80(2)
Rh13 Rh15 Rh1 62.89(2)
C2B Rh15 Rh6 139.0(2)
N1 Rh15 Rh6 87.18(12)
C13B Rh15 Rh6 77.2(2)
Rh16 Rh15 Rh6 65.72(2)
Rh14 Rh15 Rh6 118.06(2)
Rh5 Rh15 Rh6 56.39(2)
Rh13 Rh15 Rh6 95.57(2)
Rh1 Rh15 Rh6 57.382(15)
C2B Rh15 Rh22 90.9(2)
N1 Rh15 Rh22 38.83(12)
C13B Rh15 Rh22 160.7(2)
Rh16 Rh15 Rh22 118.78(2)
Rh14 Rh15 Rh22 56.13(2)
Rh5 Rh15 Rh22 89.00(2)
Rh13 Rh15 Rh22 56.48(2)
Rh1 Rh15 Rh22 57.940(15)
Rh6 Rh15 Rh22 115.26(2)
C1B Rh16 N2 97.5(2)
C1B Rh16 C13B 88.4(2)
N2 Rh16 C13B 159.6(2)
C1B Rh16 Rh15 128.2(2)
N2 Rh16 Rh15 132.66(12)
C13B Rh16 Rh15 49.9(2)
C1B Rh16 Rh17 51.1(2)
N2 Rh16 Rh17 46.95(12)
C13B Rh16 Rh17 132.5(2)
Rh15 Rh16 Rh17 175.44(2)
C1B Rh16 Rh7 98.6(2)
N2 Rh16 Rh7 51.33(12)
C13B Rh16 Rh7 108.6(2)
Rh15 Rh16 Rh7 120.91(2)
Rh17 Rh16 Rh7 62.94(2)
C1B Rh16 Rh13 121.4(2)
N2 Rh16 Rh13 82.48(12)
C13B Rh16 Rh13 111.0(2)
Rh15 Rh16 Rh13 64.79(2)
Rh17 Rh16 Rh13 111.32(2)
Rh7 Rh16 Rh13 123.06(2)
C1B Rh16 Rh2 138.8(2)
N2 Rh16 Rh2 41.30(12)
C13B Rh16 Rh2 130.5(2)
Rh15 Rh16 Rh2 91.98(2)
Rh17 Rh16 Rh2 88.10(2)
Rh7 Rh16 Rh2 60.21(2)
Rh13 Rh16 Rh2 63.07(2)
C1B Rh16 Rh6 142.6(2)
N2 Rh16 Rh6 87.90(12)
C13B Rh16 Rh6 75.9(2)
Rh15 Rh16 Rh6 64.16(2)
Rh17 Rh16 Rh6 119.44(2)
Rh7 Rh16 Rh6 56.88(2)
Rh13 Rh16 Rh6 95.96(2)
Rh2 Rh16 Rh6 57.37(2)
C1B Rh16 Rh18 88.8(2)
N2 Rh16 Rh18 37.85(12)
C13B Rh16 Rh18 162.4(2)
Rh15 Rh16 Rh18 121.11(2)
Rh17 Rh16 Rh18 55.30(2)
Rh7 Rh16 Rh18 88.99(2)
Rh13 Rh16 Rh18 56.54(2)
Rh2 Rh16 Rh18 58.36(2)
Rh6 Rh16 Rh18 115.65(2)
C4T Rh17 N2 170.5(2)
C4T Rh17 C23B 96.2(2)
N2 Rh17 C23B 92.4(2)
C4T Rh17 C1B 93.0(3)
N2 Rh17 C1B 90.1(2)
C23B Rh17 C1B 95.9(2)
C4T Rh17 Rh16 135.3(2)
N2 Rh17 Rh16 45.92(12)
C23B Rh17 Rh16 100.9(2)
C1B Rh17 Rh16 44.6(2)
C4T Rh17 Rh18 142.1(2)
N2 Rh17 Rh18 46.21(12)
C23B Rh17 Rh18 46.2(2)
C1B Rh17 Rh18 95.7(2)
Rh16 Rh17 Rh18 69.58(2)
C4T Rh17 Rh7 121.7(2)
N2 Rh17 Rh7 49.20(12)
C23B Rh17 Rh7 141.1(2)
C1B Rh17 Rh7 90.9(2)
Rh16 Rh17 Rh7 59.32(2)
Rh18 Rh17 Rh7 95.03(2)
C4T Rh17 Rh8 126.7(2)
N2 Rh17 Rh8 48.96(12)
C23B Rh17 Rh8 90.5(2)
C1B Rh17 Rh8 138.9(2)
Rh16 Rh17 Rh8 94.26(2)
Rh18 Rh17 Rh8 60.93(2)
Rh7 Rh17 Rh8 61.00(2)
N2 Rh18 C23B 95.7(2)
N2 Rh18 C11B 157.8(2)
C23B Rh18 C11B 89.1(2)
N2 Rh18 C22B 107.1(2)
C23B Rh18 C22B 91.4(2)
C11B Rh18 C22B 94.3(2)
N2 Rh18 Rh19 133.41(12)
C23B Rh18 Rh19 130.4(2)
C11B Rh18 Rh19 49.0(2)
C22B Rh18 Rh19 70.6(2)
N2 Rh18 Rh17 46.81(12)
C23B Rh18 Rh17 48.9(2)
C11B Rh18 Rh17 132.8(2)
C22B Rh18 Rh17 105.4(2)
Rh19 Rh18 Rh17 175.99(2)
N2 Rh18 Rh13 82.58(12)
C23B Rh18 Rh13 127.4(2)
C11B Rh18 Rh13 111.5(2)
C22B Rh18 Rh13 41.4(2)
Rh19 Rh18 Rh13 65.39(2)
Rh17 Rh18 Rh13 111.53(2)
N2 Rh18 Rh8 49.69(12)
C23B Rh18 Rh8 93.3(2)
C11B Rh18 Rh8 108.5(2)
C22B Rh18 Rh8 156.7(2)
Rh19 Rh18 Rh8 121.43(2)
Rh17 Rh18 Rh8 62.17(2)
Rh13 Rh18 Rh8 121.60(2)
N2 Rh18 Rh2 40.55(12)
C23B Rh18 Rh2 136.1(2)
C11B Rh18 Rh2 129.9(2)
C22B Rh18 Rh2 102.8(2)
Rh19 Rh18 Rh2 93.32(2)
Rh17 Rh18 Rh2 87.25(2)
Rh13 Rh18 Rh2 62.749(15)
Rh8 Rh18 Rh2 59.05(2)
N2 Rh18 Rh9 87.26(12)
C23B Rh18 Rh9 137.5(2)
C11B Rh18 Rh9 74.9(2)
C22B Rh18 Rh9 128.2(2)
Rh19 Rh18 Rh9 64.34(2)
Rh17 Rh18 Rh9 119.09(2)
Rh13 Rh18 Rh9 95.11(2)
Rh8 Rh18 Rh9 57.23(2)
Rh2 Rh18 Rh9 57.47(2)
N2 Rh18 Rh16 37.54(12)
C23B Rh18 Rh16 91.0(2)
C11B Rh18 Rh16 164.4(2)
C22B Rh18 Rh16 70.0(2)
Rh19 Rh18 Rh16 122.10(2)
Rh17 Rh18 Rh16 55.12(2)
Rh13 Rh18 Rh16 56.92(2)
Rh8 Rh18 Rh16 87.08(2)
Rh2 Rh18 Rh16 57.219(15)
Rh9 Rh18 Rh16 114.62(2)
C10B Rh19 C11B 90.3(3)
C10B Rh19 N3 96.3(2)
C11B Rh19 N3 161.4(2)
C10B Rh19 Rh18 133.0(2)
C11B Rh19 Rh18 53.6(2)
N3 Rh19 Rh18 127.80(12)
C10B Rh19 Rh20 50.0(2)
C11B Rh19 Rh20 135.2(2)
N3 Rh19 Rh20 46.56(12)
Rh18 Rh19 Rh20 169.61(2)
C10B Rh19 Rh10 95.7(2)
C11B Rh19 Rh10 109.8(2)
N3 Rh19 Rh10 52.35(13)
Rh18 Rh19 Rh10 122.44(2)
Rh20 Rh19 Rh10 62.93(2)
C10B Rh19 Rh13 123.9(2)
C11B Rh19 Rh13 112.6(2)
N3 Rh19 Rh13 77.87(12)
Rh18 Rh19 Rh13 61.99(2)
Rh20 Rh19 Rh13 107.74(2)
Rh10 Rh19 Rh13 119.98(2)
C10B Rh19 Rh3 135.8(2)
C11B Rh19 Rh3 131.3(2)
N3 Rh19 Rh3 39.48(12)
Rh18 Rh19 Rh3 89.71(2)
Rh20 Rh19 Rh3 85.88(2)
Rh10 Rh19 Rh3 60.18(2)
Rh13 Rh19 Rh3 60.05(2)
C10B Rh19 Rh9 142.2(2)
C11B Rh19 Rh9 76.9(2)
N3 Rh19 Rh9 87.35(13)
Rh18 Rh19 Rh9 64.97(2)
Rh20 Rh19 Rh9 119.57(2)
Rh10 Rh19 Rh9 57.47(2)
Rh13 Rh19 Rh9 93.69(2)
Rh3 Rh19 Rh9 57.20(2)
C10B Rh19 Rh21 89.3(2)
C11B Rh19 Rh21 162.8(2)
N3 Rh19 Rh21 35.25(13)
Rh18 Rh19 Rh21 116.31(2)
Rh20 Rh19 Rh21 53.63(2)
Rh10 Rh19 Rh21 87.35(2)
Rh13 Rh19 Rh21 54.513(15)
Rh3 Rh19 Rh21 55.806(14)
Rh9 Rh19 Rh21 112.96(2)
C15T Rh20 N3 170.5(3)
C15T Rh20 C10B 96.3(3)
N3 Rh20 C10B 91.3(2)
C15T Rh20 C12B 94.7(3)
N3 Rh20 C12B 90.1(2)
C10B Rh20 C12B 96.5(3)
C15T Rh20 Rh21 136.6(3)
N3 Rh20 Rh21 46.36(13)
C10B Rh20 Rh21 101.1(2)
C12B Rh20 Rh21 44.2(2)
C15T Rh20 Rh19 140.2(2)
N3 Rh20 Rh19 46.43(13)
C10B Rh20 Rh19 45.1(2)
C12B Rh20 Rh19 98.6(2)
Rh21 Rh20 Rh19 72.54(2)
C15T Rh20 Rh11 120.7(2)
N3 Rh20 Rh11 50.91(12)
C10B Rh20 Rh11 141.7(2)
C12B Rh20 Rh11 90.4(2)
Rh21 Rh20 Rh11 59.62(2)
Rh19 Rh20 Rh11 96.58(2)
C15T Rh20 Rh10 124.0(2)
N3 Rh20 Rh10 50.26(13)
C10B Rh20 Rh10 89.4(2)
C12B Rh20 Rh10 140.1(2)
Rh21 Rh20 Rh10 95.88(2)
Rh19 Rh20 Rh10 59.26(2)
Rh11 Rh20 Rh10 62.86(2)
C12B Rh21 C26B 88.7(3)
C12B Rh21 N3 96.7(2)
C26B Rh21 N3 161.8(2)
C12B Rh21 Rh22 130.0(2)
C26B Rh21 Rh22 51.9(2)
N3 Rh21 Rh22 130.74(12)
C12B Rh21 Rh20 50.6(2)
C26B Rh21 Rh20 133.0(2)
N3 Rh21 Rh20 46.71(12)
Rh22 Rh21 Rh20 173.21(2)
C12B Rh21 Rh11 97.2(2)
C26B Rh21 Rh11 109.7(2)
N3 Rh21 Rh11 52.45(13)
Rh22 Rh21 Rh11 122.31(2)
Rh20 Rh21 Rh11 62.28(2)
C12B Rh21 Rh13 122.6(2)
C26B Rh21 Rh13 111.5(2)
N3 Rh21 Rh13 80.23(12)
Rh22 Rh21 Rh13 63.05(2)
Rh20 Rh21 Rh13 110.49(2)
Rh11 Rh21 Rh13 121.98(2)
C12B Rh21 Rh3 137.3(2)
C26B Rh21 Rh3 131.8(2)
N3 Rh21 Rh3 40.57(12)
Rh22 Rh21 Rh3 91.31(2)
Rh20 Rh21 Rh3 87.02(2)
Rh11 Rh21 Rh3 60.53(2)
Rh13 Rh21 Rh3 61.66(2)
C12B Rh21 Rh12 141.6(2)
C26B Rh21 Rh12 76.3(2)
N3 Rh21 Rh12 88.89(12)
Rh22 Rh21 Rh12 65.17(2)
Rh20 Rh21 Rh12 119.06(2)
Rh11 Rh21 Rh12 57.15(2)
Rh13 Rh21 Rh12 95.87(2)
Rh3 Rh21 Rh12 58.57(2)
C12B Rh21 Rh19 88.1(2)
C26B Rh21 Rh19 162.8(2)
N3 Rh21 Rh19 35.39(13)
Rh22 Rh21 Rh19 119.98(2)
Rh20 Rh21 Rh19 53.83(2)
Rh11 Rh21 Rh19 87.52(2)
Rh13 Rh21 Rh19 57.09(2)
Rh3 Rh21 Rh19 57.325(15)
Rh12 Rh21 Rh19 115.72(2)
N1 Rh22 C4B 95.8(2)
N1 Rh22 C26B 157.9(2)
C4B Rh22 C26B 87.2(3)
N1 Rh22 C9B 104.4(2)
C4B Rh22 C9B 93.1(2)
C26B Rh22 C9B 97.3(3)
N1 Rh22 Rh21 133.20(12)
C4B Rh22 Rh21 130.9(2)
C26B Rh22 Rh21 49.1(2)
C9B Rh22 Rh21 74.9(2)
N1 Rh22 Rh14 46.03(12)
C4B Rh22 Rh14 49.8(2)
C26B Rh22 Rh14 132.9(2)
C9B Rh22 Rh14 102.6(2)
Rh21 Rh22 Rh14 177.26(2)
N1 Rh22 Rh4 50.14(12)
C4B Rh22 Rh4 89.9(2)
C26B Rh22 Rh4 108.2(2)
C9B Rh22 Rh4 154.5(2)
Rh21 Rh22 Rh4 120.92(2)
Rh14 Rh22 Rh4 61.03(2)
N1 Rh22 Rh13 85.18(12)
C4B Rh22 Rh13 132.1(2)
C26B Rh22 Rh13 108.9(2)
C9B Rh22 Rh13 41.6(2)
Rh21 Rh22 Rh13 63.10(2)
Rh14 Rh22 Rh13 114.32(2)
Rh4 Rh22 Rh13 123.92(2)
N1 Rh22 Rh1 41.74(12)
C4B Rh22 Rh1 137.1(2)
C26B Rh22 Rh1 129.0(2)
C9B Rh22 Rh1 102.6(2)
Rh21 Rh22 Rh1 91.90(2)
Rh14 Rh22 Rh1 87.59(2)
Rh4 Rh22 Rh1 59.97(2)
Rh13 Rh22 Rh1 64.07(2)
N1 Rh22 Rh12 87.50(12)
C4B Rh22 Rh12 132.6(2)
C26B Rh22 Rh12 74.7(2)
C9B Rh22 Rh12 131.9(2)
Rh21 Rh22 Rh12 64.08(2)
Rh14 Rh22 Rh12 117.70(2)
Rh4 Rh22 Rh12 56.97(2)
Rh13 Rh22 Rh12 95.29(2)
Rh1 Rh22 Rh12 57.12(2)
N1 Rh22 Rh15 38.46(12)
C4B Rh22 Rh15 93.7(2)
C26B Rh22 Rh15 163.4(2)
C9B Rh22 Rh15 66.1(2)
Rh21 Rh22 Rh15 121.70(2)
Rh14 Rh22 Rh15 55.84(2)
Rh4 Rh22 Rh15 88.43(2)
Rh13 Rh22 Rh15 58.86(2)
Rh1 Rh22 Rh15 58.64(2)
Rh12 Rh22 Rh15 115.67(2)
C7T Rh23 C3B 93.6(2)
C7T Rh23 C19B 92.1(2)
C3B Rh23 C19B 88.5(2)
C7T Rh23 Rh1 154.6(2)
C3B Rh23 Rh1 104.4(2)
C19B Rh23 Rh1 106.1(2)
C7T Rh23 Rh28 93.8(2)
C3B Rh23 Rh28 161.4(2)
C19B Rh23 Rh28 108.3(2)
Rh1 Rh23 Rh28 63.89(2)
C7T Rh23 Rh4 137.2(2)
C3B Rh23 Rh4 91.0(2)
C19B Rh23 Rh4 45.5(2)
Rh1 Rh23 Rh4 61.46(2)
Rh28 Rh23 Rh4 95.16(2)
C7T Rh23 Rh5 137.9(2)
C3B Rh23 Rh5 44.6(2)
C19B Rh23 Rh5 91.0(2)
Rh1 Rh23 Rh5 61.04(2)
Rh28 Rh23 Rh5 124.73(2)
Rh4 Rh23 Rh5 62.43(2)
C7T Rh23 Rh24 94.9(2)
C3B Rh23 Rh24 103.3(2)
C19B Rh23 Rh24 165.8(2)
Rh1 Rh23 Rh24 63.758(15)
Rh28 Rh23 Rh24 59.01(2)
Rh4 Rh23 Rh24 125.21(2)
Rh5 Rh23 Rh24 92.08(2)
C1T Rh24 C18B 87.2(2)
C1T Rh24 N4 138.9(2)
C18B Rh24 N4 133.9(2)
C1T Rh24 Rh6 133.5(2)
C18B Rh24 Rh6 46.4(2)
N4 Rh24 Rh6 87.57(11)
C1T Rh24 Rh28 98.8(2)
C18B Rh24 Rh28 151.3(2)
N4 Rh24 Rh28 47.29(11)
Rh6 Rh24 Rh28 120.59(2)
C1T Rh24 Rh26 99.2(2)
C18B Rh24 Rh26 146.5(2)
N4 Rh24 Rh26 47.55(11)
Rh6 Rh24 Rh26 120.51(2)
Rh28 Rh24 Rh26 60.45(2)
C1T Rh24 Rh25 96.3(2)
C18B Rh24 Rh25 86.7(2)
N4 Rh24 Rh25 86.51(11)
Rh6 Rh24 Rh25 85.05(2)
Rh28 Rh24 Rh25 120.10(2)
Rh26 Rh24 Rh25 60.02(2)
C1T Rh24 Rh23 95.5(2)
C18B Rh24 Rh23 92.1(2)
N4 Rh24 Rh23 85.76(11)
Rh6 Rh24 Rh23 85.50(2)
Rh28 Rh24 Rh23 59.53(2)
Rh26 Rh24 Rh23 119.61(2)
Rh25 Rh24 Rh23 168.03(2)
C1T Rh24 Rh1 151.0(2)
C18B Rh24 Rh1 101.0(2)
N4 Rh24 Rh1 41.71(11)
Rh6 Rh24 Rh1 59.16(2)
Rh28 Rh24 Rh1 61.50(2)
Rh26 Rh24 Rh1 89.26(2)
Rh25 Rh24 Rh1 111.79(2)
Rh23 Rh24 Rh1 56.75(2)
C1T Rh24 Rh2 152.1(2)
C18B Rh24 Rh2 98.8(2)
N4 Rh24 Rh2 41.71(11)
Rh6 Rh24 Rh2 59.12(2)
Rh28 Rh24 Rh2 89.00(2)
Rh26 Rh24 Rh2 61.48(2)
Rh25 Rh24 Rh2 57.172(15)
Rh23 Rh24 Rh2 111.39(2)
Rh1 Rh24 Rh2 54.658(15)
C6T Rh25 C5B 92.7(3)
C6T Rh25 C6B 90.7(3)
C5B Rh25 C6B 89.7(2)
C6T Rh25 Rh2 157.2(2)
C5B Rh25 Rh2 104.8(2)
C6B Rh25 Rh2 103.7(2)
C6T Rh25 Rh26 98.1(2)
C5B Rh25 Rh26 103.4(2)
C6B Rh25 Rh26 163.8(2)
Rh2 Rh25 Rh26 64.00(2)
C6T Rh25 Rh24 94.6(2)
C5B Rh25 Rh24 162.2(2)
C6B Rh25 Rh24 106.4(2)
Rh2 Rh25 Rh24 64.59(2)
Rh26 Rh25 Rh24 59.54(2)
C6T Rh25 Rh8 138.0(2)
C5B Rh25 Rh8 45.3(2)
C6B Rh25 Rh8 88.8(2)
Rh2 Rh25 Rh8 61.15(2)
Rh26 Rh25 Rh8 93.61(2)
Rh24 Rh25 Rh8 125.68(2)
C6T Rh25 Rh7 134.5(2)
C5B Rh25 Rh7 92.6(2)
C6B Rh25 Rh7 44.1(2)
Rh2 Rh25 Rh7 60.46(2)
Rh26 Rh25 Rh7 124.41(2)
Rh24 Rh25 Rh7 93.87(2)
Rh8 Rh25 Rh7 61.68(2)
C2T Rh26 C25B 87.3(2)
C2T Rh26 N4 138.4(2)
C25B Rh26 N4 134.2(2)
C2T Rh26 Rh9 133.2(2)
C25B Rh26 Rh9 45.9(2)
N4 Rh26 Rh9 88.33(11)
C2T Rh26 Rh24 98.3(2)
C25B Rh26 Rh24 148.3(2)
N4 Rh26 Rh24 47.40(11)
Rh9 Rh26 Rh24 121.81(2)
C2T Rh26 Rh25 95.0(2)
C25B Rh26 Rh25 88.1(2)
N4 Rh26 Rh25 86.72(11)
Rh9 Rh26 Rh25 86.15(2)
Rh24 Rh26 Rh25 60.43(2)
C2T Rh26 Rh28 99.2(2)
C25B Rh26 Rh28 150.3(2)
N4 Rh26 Rh28 46.90(11)
Rh9 Rh26 Rh28 120.59(2)
Rh24 Rh26 Rh28 59.72(2)
Rh25 Rh26 Rh28 119.79(2)
C2T Rh26 Rh27 96.3(2)
C25B Rh26 Rh27 90.8(2)
N4 Rh26 Rh27 85.90(11)
Rh9 Rh26 Rh27 84.98(2)
Rh24 Rh26 Rh27 119.19(2)
Rh25 Rh26 Rh27 168.62(2)
Rh28 Rh26 Rh27 59.76(2)
C2T Rh26 Rh2 151.4(2)
C25B Rh26 Rh2 98.8(2)
N4 Rh26 Rh2 42.34(11)
Rh9 Rh26 Rh2 59.27(2)
Rh24 Rh26 Rh2 62.60(2)
Rh25 Rh26 Rh2 57.65(2)
Rh28 Rh26 Rh2 89.24(2)
Rh27 Rh26 Rh2 111.40(2)
C2T Rh26 Rh3 152.6(2)
C25B Rh26 Rh3 99.8(2)
N4 Rh26 Rh3 42.08(11)
Rh9 Rh26 Rh3 58.49(2)
Rh24 Rh26 Rh3 89.47(2)
Rh25 Rh26 Rh3 111.59(2)
Rh28 Rh26 Rh3 62.24(2)
Rh27 Rh26 Rh3 57.45(2)
Rh2 Rh26 Rh3 53.963(14)
C9T Rh27 C7B 92.5(3)
C9T Rh27 C8B 94.5(3)
C7B Rh27 C8B 89.1(3)
C9T Rh27 Rh3 154.5(2)
C7B Rh27 Rh3 103.6(2)
C8B Rh27 Rh3 105.3(2)
C9T Rh27 Rh28 92.4(2)
C7B Rh27 Rh28 103.5(2)
C8B Rh27 Rh28 165.4(2)
Rh3 Rh27 Rh28 64.91(2)
C9T Rh27 Rh26 94.7(2)
C7B Rh27 Rh26 162.2(2)
C8B Rh27 Rh26 106.6(2)
Rh3 Rh27 Rh26 64.59(2)
Rh28 Rh27 Rh26 59.96(2)
C9T Rh27 Rh10 139.1(2)
C7B Rh27 Rh10 91.4(2)
C8B Rh27 Rh10 44.9(2)
Rh3 Rh27 Rh10 61.24(2)
Rh28 Rh27 Rh10 126.09(2)
Rh26 Rh27 Rh10 93.87(2)
C9T Rh27 Rh11 136.2(2)
C7B Rh27 Rh11 44.1(2)
C8B Rh27 Rh11 90.9(2)
Rh3 Rh27 Rh11 60.71(2)
Rh28 Rh27 Rh11 93.08(2)
Rh26 Rh27 Rh11 125.20(2)
Rh10 Rh27 Rh11 63.00(2)
C3T Rh28 C15B 86.8(3)
C3T Rh28 N4 139.3(2)
C15B Rh28 N4 133.8(2)
C3T Rh28 Rh24 99.3(2)
C15B Rh28 Rh24 148.3(2)
N4 Rh28 Rh24 47.49(11)
C3T Rh28 Rh12 132.6(2)
C15B Rh28 Rh12 45.8(2)
N4 Rh28 Rh12 88.03(11)
Rh24 Rh28 Rh12 121.06(2)
C3T Rh28 Rh27 95.3(2)
C15B Rh28 Rh27 90.2(2)
N4 Rh28 Rh27 86.51(11)
Rh24 Rh28 Rh27 119.83(2)
Rh12 Rh28 Rh27 85.80(2)
C3T Rh28 Rh23 95.7(2)
C15B Rh28 Rh23 87.0(2)
N4 Rh28 Rh23 87.33(11)
Rh24 Rh28 Rh23 61.46(2)
Rh12 Rh28 Rh23 84.24(2)
Rh27 Rh28 Rh23 168.46(2)
C3T Rh28 Rh26 99.3(2)
C15B Rh28 Rh26 150.2(2)
N4 Rh28 Rh26 47.25(11)
Rh24 Rh28 Rh26 59.84(2)
Rh12 Rh28 Rh26 121.24(2)
Rh27 Rh28 Rh26 60.28(2)
Rh23 Rh28 Rh26 120.93(2)
C3T Rh28 Rh1 152.0(2)
C15B Rh28 Rh1 98.7(2)
N4 Rh28 Rh1 42.18(11)
Rh24 Rh28 Rh1 62.37(2)
Rh12 Rh28 Rh1 58.79(2)
Rh27 Rh28 Rh1 111.94(2)
Rh23 Rh28 Rh1 57.57(2)
Rh26 Rh28 Rh1 89.42(2)
C3T Rh28 Rh3 151.8(2)
C15B Rh28 Rh3 99.8(2)
N4 Rh28 Rh3 41.94(11)
Rh24 Rh28 Rh3 89.43(2)
Rh12 Rh28 Rh3 59.26(2)
Rh27 Rh28 Rh3 57.53(2)
Rh23 Rh28 Rh3 111.93(2)
Rh26 Rh28 Rh3 62.05(2)
Rh1 Rh28 Rh3 54.44(2)
Rh1 N1 Rh15 97.3(2)
Rh1 N1 Rh22 95.8(2)
Rh15 N1 Rh22 102.7(2)
Rh1 N1 Rh14 172.3(2)
Rh15 N1 Rh14 88.2(2)
Rh22 N1 Rh14 88.1(2)
Rh1 N1 Rh5 88.1(2)
Rh15 N1 Rh5 85.7(2)
Rh22 N1 Rh5 170.2(2)
Rh14 N1 Rh5 87.0(2)
Rh1 N1 Rh4 88.0(2)
Rh15 N1 Rh4 169.6(2)
Rh22 N1 Rh4 85.6(2)
Rh14 N1 Rh4 85.78(15)
Rh5 N1 Rh4 85.53(15)
Rh2 N2 Rh16 96.5(2)
Rh2 N2 Rh18 97.7(2)
Rh16 N2 Rh18 104.6(2)
Rh2 N2 Rh17 173.1(2)
Rh16 N2 Rh17 87.1(2)
Rh18 N2 Rh17 87.0(2)
Rh2 N2 Rh7 87.7(2)
Rh16 N2 Rh7 84.0(2)
Rh18 N2 Rh7 169.2(2)
Rh17 N2 Rh7 86.9(2)
Rh2 N2 Rh8 87.9(2)
Rh16 N2 Rh8 167.3(2)
Rh18 N2 Rh8 86.6(2)
Rh17 N2 Rh8 87.3(2)
Rh7 N2 Rh8 84.26(15)
Rh3 N3 Rh21 97.0(2)
Rh3 N3 Rh19 99.0(2)
Rh21 N3 Rh19 109.4(2)
Rh3 N3 Rh20 171.2(3)
Rh21 N3 Rh20 86.9(2)
Rh19 N3 Rh20 87.0(2)
Rh3 N3 Rh11 87.7(2)
Rh21 N3 Rh11 82.6(2)
Rh19 N3 Rh11 165.3(2)
Rh20 N3 Rh11 85.0(2)
Rh3 N3 Rh10 88.3(2)
Rh21 N3 Rh10 165.9(2)
Rh19 N3 Rh10 82.6(2)
Rh20 N3 Rh10 86.2(2)
Rh11 N3 Rh10 84.6(2)
Rh1 N4 Rh2 86.9(2)
Rh1 N4 Rh3 85.8(2)
Rh2 N4 Rh3 84.70(15)
Rh1 N4 Rh28 93.8(2)
Rh2 N4 Rh28 179.3(2)
Rh3 N4 Rh28 95.2(2)
Rh1 N4 Rh24 94.6(2)
Rh2 N4 Rh24 94.9(2)
Rh3 N4 Rh24 179.5(2)
Rh28 N4 Rh24 85.22(15)
Rh1 N4 Rh26 179.5(2)
Rh2 N4 Rh26 93.5(2)
Rh3 N4 Rh26 94.6(2)
Rh28 N4 Rh26 85.86(15)
Rh24 N4 Rh26 85.05(15)
O1T C1T Rh24 179.4(6)
O2T C2T Rh26 179.2(6)
O3T C3T Rh28 178.7(6)
O4T C4T Rh17 179.2(6)
O5T C5T Rh7 170.3(6)
O6T C6T Rh25 175.6(7)
O7T C7T Rh23 176.5(6)
O8T C8T Rh10 172.7(7)
O9T C9T Rh27 175.9(7)
O10T C10T Rh11 172.1(7)
O11T C11T Rh4 170.0(6)
O12T C12T Rh5 169.5(6)
O13T C13T Rh8 170.2(6)
O14T C14T Rh14 176.0(7)
O15T C15T Rh20 175.4(7)
O1B C1B Rh16 144.8(5)
O1B C1B Rh17 130.9(5)
Rh16 C1B Rh17 84.3(2)
O2B C2B Rh15 143.1(5)
O2B C2B Rh14 132.8(5)
Rh15 C2B Rh14 84.0(2)
O3B C3B Rh23 134.1(5)
O3B C3B Rh5 134.3(5)
Rh23 C3B Rh5 91.6(2)
O4B C4B Rh22 143.1(6)
O4B C4B Rh14 132.9(5)
Rh22 C4B Rh14 83.9(2)
O5B C5B Rh25 134.4(5)
O5B C5B Rh8 135.1(5)
Rh25 C5B Rh8 90.5(2)
O6B C6B Rh25 133.6(5)
O6B C6B Rh7 133.9(5)
Rh25 C6B Rh7 92.4(2)
O7B C7B Rh27 133.7(5)
O7B C7B Rh11 133.6(5)
Rh27 C7B Rh11 92.7(2)
O8B C8B Rh27 134.7(5)
O8B C8B Rh10 134.3(5)
Rh27 C8B Rh10 91.0(2)
O9B C9B Rh13 149.2(5)
O9B C9B Rh22 123.8(5)
Rh13 C9B Rh22 86.9(3)
O10B C10B Rh19 142.6(6)
O10B C10B Rh20 132.5(5)
Rh19 C10B Rh20 84.8(2)
O11B C11B Rh19 146.6(5)
O11B C11B Rh18 136.1(5)
Rh19 C11B Rh18 77.4(2)
O12B C12B Rh21 144.1(6)
O12B C12B Rh20 130.8(5)
Rh21 C12B Rh20 85.1(3)
O13B C13B Rh15 141.6(5)
O13B C13B Rh16 138.8(5)
Rh15 C13B Rh16 79.3(2)
O14B C14B Rh6 139.1(5)
O14B C14B Rh5 134.6(5)
Rh6 C14B Rh5 86.2(2)
O15B C15B Rh28 140.2(5)
O15B C15B Rh12 129.4(5)
Rh28 C15B Rh12 90.5(2)
O16B C16B Rh9 139.9(5)
O16B C16B Rh10 133.0(5)
Rh9 C16B Rh10 87.1(2)
O17B C17B Rh6 138.8(5)
O17B C17B Rh7 133.5(4)
Rh6 C17B Rh7 87.7(2)
O18B C18B Rh24 140.2(4)
O18B C18B Rh6 130.6(4)
Rh24 C18B Rh6 89.2(2)
O19B C19B Rh23 135.0(5)
O19B C19B Rh4 135.6(5)
Rh23 C19B Rh4 89.4(2)
O20B C20B Rh12 139.9(5)
O20B C20B Rh11 133.2(5)
Rh12 C20B Rh11 87.0(2)
O21B C21B Rh12 139.7(5)
O21B C21B Rh4 132.6(5)
Rh12 C21B Rh4 87.7(2)
O22B C22B Rh13 146.3(5)
O22B C22B Rh18 124.6(5)
Rh13 C22B Rh18 88.8(3)
O23B C23B Rh18 140.6(5)
O23B C23B Rh17 134.5(5)
Rh18 C23B Rh17 84.9(2)
O24B C24B Rh9 139.7(5)
O24B C24B Rh8 131.8(5)
Rh9 C24B Rh8 88.5(2)
O25B C25B Rh26 139.4(5)
O25B C25B Rh9 130.7(4)
Rh26 C25B Rh9 90.0(2)
O26B C26B Rh21 143.4(6)
O26B C26B Rh22 137.4(5)
Rh21 C26B Rh22 79.0(2)
C131 N11 C121 110.9(5)
C131 N11 C111 107.1(5)
C121 N11 C111 110.7(5)
C131 N11 C141 111.1(5)
C121 N11 C141 107.2(5)
C111 N11 C141 109.8(5)
C112 C111 N11 116.1(6)
N11 C121 C122 115.6(6)
N11 C131 C132 114.7(5)
C142 C141 N11 115.6(5)
C211 N21 C241 111.0(5)
C211 N21 C231 109.0(5)
C241 N21 C231 111.3(5)
C211 N21 C221 111.4(5)
C241 N21 C221 107.3(5)
C231 N21 C221 106.9(5)
N21 C211 C212 116.9(6)
C222 C221 N21 115.0(6)
C232 C231 N21 115.4(6)
C242 C241 N21 117.7(6)
C311 N31 C321 107.1(6)
C311 N31 C331 112.7(7)
C321 N31 C331 110.7(6)
C311 N31 C341 111.0(7)
C321 N31 C341 110.2(7)
C331 N31 C341 105.2(6)
N31 C311 C312 116.3(7)
C322 C321 N31 115.6(7)
N31 C331 C332 113.8(8)
N31 C341 C342 114.2(8)
C431 N41 C441 110.9(6)
C431 N41 C421 112.2(6)
C441 N41 C421 105.8(6)
C431 N41 C411 106.2(6)
C441 N41 C411 109.7(6)
C421 N41 C411 112.0(6)
C412 C411 N41 117.2(6)
C422 C421 N41 114.9(6)
C432 C431 N41 115.5(8)
C442 C441 N41 115.9(8)
O1S C1S C3S 123.6(20)
O1S C1S C2S 111.4(17)
C3S C1S C2S 115.4(19)

loop_
_geom_bond_atom_site_label_1
_geom_bond_atom_site_label_2
_geom_bond_distance
Rh1 N1 1.966(4)
Rh1 N4 2.009(4)
Rh1 Rh3 2.7581(6)
Rh1 Rh2 2.7717(6)
Rh1 Rh23 2.8061(6)
Rh1 Rh12 2.8575(6)
Rh1 Rh6 2.8763(6)
Rh1 Rh5 2.8908(6)
Rh1 Rh4 2.8914(6)
Rh1 Rh22 2.9378(6)
Rh1 Rh15 2.9600(7)
Rh1 Rh28 2.9855(7)
Rh1 Rh24 3.0096(6)
Rh1 Rh13 3.0760(7)
Rh2 N2 1.950(4)
Rh2 N4 2.022(4)
Rh2 Rh3 2.7382(6)
Rh2 Rh25 2.8166(6)
Rh2 Rh9 2.8808(6)
Rh2 Rh7 2.8815(7)
Rh2 Rh6 2.8845(6)
Rh2 Rh8 2.8867(6)
Rh2 Rh16 2.9357(7)
Rh2 Rh18 2.9726(6)
Rh2 Rh26 2.9964(7)
Rh2 Rh24 3.0276(7)
Rh2 Rh13 3.0404(6)
Rh3 N3 1.925(4)
Rh3 N4 2.043(4)
Rh3 Rh27 2.8354(7)
Rh3 Rh9 2.8690(6)
Rh3 Rh11 2.8954(7)
Rh3 Rh12 2.9095(6)
Rh3 Rh10 2.9108(6)
Rh3 Rh21 2.9380(6)
Rh3 Rh13 2.9724(7)
Rh3 Rh19 2.9899(7)
Rh3 Rh26 3.0383(6)
Rh3 Rh28 3.0435(7)
Rh4 C11T 1.876(6)
Rh4 C19B 2.035(6)
Rh4 C21B 2.045(6)
Rh4 N1 2.191(4)
Rh4 Rh12 2.8102(7)
Rh4 Rh22 2.8458(7)
Rh4 Rh23 2.8516(6)
Rh4 Rh14 2.8549(7)
Rh4 Rh5 2.9728(7)
Rh5 C12T 1.905(6)
Rh5 C3B 2.025(6)
Rh5 C14B 2.036(6)
Rh5 N1 2.187(4)
Rh5 Rh6 2.7767(6)
Rh5 Rh15 2.8354(7)
Rh5 Rh23 2.8847(7)
Rh5 Rh14 2.8858(6)
Rh6 C17B 2.012(6)
Rh6 C14B 2.027(6)
Rh6 C18B 2.033(5)
Rh6 Rh24 2.8059(7)
Rh6 Rh7 2.8065(6)
Rh6 Rh15 3.0299(6)
Rh6 Rh16 3.0688(7)
Rh7 C5T 1.882(7)
Rh7 C6B 2.023(6)
Rh7 C17B 2.040(6)
Rh7 N2 2.201(4)
Rh7 Rh16 2.8041(6)
Rh7 Rh17 2.9037(7)
Rh7 Rh25 2.9044(7)
Rh7 Rh8 2.9543(7)
Rh8 C13T 1.871(6)
Rh8 C5B 2.032(6)
Rh8 C24B 2.051(6)
Rh8 N2 2.202(4)
Rh8 Rh9 2.8291(7)
Rh8 Rh25 2.8580(7)
Rh8 Rh18 2.8829(6)
Rh8 Rh17 2.9170(7)
Rh9 C24B 2.004(6)
Rh9 C16B 2.018(6)
Rh9 C25B 2.026(5)
Rh9 Rh10 2.7990(7)
Rh9 Rh26 2.8214(7)
Rh9 Rh19 3.0036(6)
Rh9 Rh18 3.0192(7)
Rh10 C8T 1.879(7)
Rh10 C8B 2.031(6)
Rh10 C16B 2.044(6)
Rh10 N3 2.241(4)
Rh10 Rh19 2.8072(7)
Rh10 Rh27 2.8793(7)
Rh10 Rh20 2.9085(7)
Rh10 Rh11 3.0160(7)
Rh11 C10T 1.894(7)
Rh11 C7B 2.015(6)
Rh11 C20B 2.039(6)
Rh11 N3 2.240(4)
Rh11 Rh12 2.7852(7)
Rh11 Rh21 2.8019(7)
Rh11 Rh20 2.8751(7)
Rh11 Rh27 2.8928(7)
Rh12 C20B 2.008(6)
Rh12 C21B 2.011(6)
Rh12 C15B 2.029(6)
Rh12 Rh28 2.8296(6)
Rh12 Rh21 3.0086(7)
Rh12 Rh22 3.0360(7)
Rh13 C22B 1.895(7)
Rh13 C9B 1.902(7)
Rh13 Rh22 2.8597(7)
Rh13 Rh21 2.8608(7)
Rh13 Rh18 2.8645(6)
Rh13 Rh16 2.8770(7)
Rh13 Rh15 2.9360(7)
Rh13 Rh19 2.9497(7)
Rh14 C14T 1.873(7)
Rh14 N1 1.999(4)
Rh14 C4B 2.131(7)
Rh14 C2B 2.153(6)
Rh14 Rh15 2.7660(7)
Rh14 Rh22 2.7754(7)
Rh15 C2B 1.975(6)
Rh15 N1 1.977(4)
Rh15 C13B 2.012(6)
Rh15 Rh16 2.5834(6)
Rh15 Rh22 3.1002(7)
Rh16 C1B 1.947(6)
Rh16 N2 1.983(4)
Rh16 C13B 2.037(6)
Rh16 Rh17 2.7573(6)
Rh16 Rh18 3.1497(7)
Rh17 C4T 1.860(6)
Rh17 N2 2.017(4)
Rh17 C23B 2.090(6)
Rh17 C1B 2.156(6)
Rh17 Rh18 2.7631(7)
Rh18 N2 1.997(4)
Rh18 C23B 2.003(6)
Rh18 C11B 2.127(6)
Rh18 C22B 2.187(6)
Rh18 Rh19 2.5783(7)
Rh19 C10B 1.967(6)
Rh19 C11B 1.995(6)
Rh19 N3 2.005(4)
Rh19 Rh20 2.7641(7)
Rh19 Rh21 3.2665(7)
Rh20 C15T 1.861(7)
Rh20 N3 2.010(4)
Rh20 C10B 2.127(7)
Rh20 C12B 2.139(7)
Rh20 Rh21 2.7572(7)
Rh21 C12B 1.931(6)
Rh21 C26B 1.996(6)
Rh21 N3 1.998(5)
Rh21 Rh22 2.5904(7)
Rh22 N1 1.993(4)
Rh22 C4B 2.017(6)
Rh22 C26B 2.076(6)
Rh22 C9B 2.239(6)
Rh23 C7T 1.884(6)
Rh23 C3B 1.999(6)
Rh23 C19B 2.021(6)
Rh23 Rh28 2.8362(6)
Rh23 Rh24 2.8909(6)
Rh24 C1T 1.840(6)
Rh24 C18B 1.961(5)
Rh24 N4 2.087(4)
Rh24 Rh28 2.8209(6)
Rh24 Rh26 2.8244(6)
Rh24 Rh25 2.8498(6)
Rh25 C6T 1.877(7)
Rh25 C5B 1.992(5)
Rh25 C6B 1.999(6)
Rh25 Rh26 2.8382(7)
Rh26 C2T 1.832(6)
Rh26 C25B 1.964(5)
Rh26 N4 2.092(4)
Rh26 Rh28 2.8416(6)
Rh26 Rh27 2.8509(7)
Rh27 C9T 1.864(6)
Rh27 C7B 1.983(6)
Rh27 C8B 2.005(6)
Rh27 Rh28 2.8360(6)
Rh28 C3T 1.832(6)
Rh28 C15B 1.956(5)
Rh28 N4 2.080(4)
C1T O1T 1.127(7)
C2T O2T 1.138(7)
C3T O3T 1.134(7)
C4T O4T 1.142(7)
C5T O5T 1.141(7)
C6T O6T 1.117(8)
C7T O7T 1.121(7)
C8T O8T 1.135(8)
C9T O9T 1.130(7)
C10T O10T 1.125(8)
C11T O11T 1.144(7)
C12T O12T 1.129(7)
C13T O13T 1.138(7)
C14T O14T 1.130(8)
C15T O15T 1.137(8)
C1B O1B 1.162(7)
C2B O2B 1.138(7)
C3B O3B 1.166(6)
C4B O4B 1.140(7)
C5B O5B 1.174(6)
C6B O6B 1.169(6)
C7B O7B 1.191(7)
C8B O8B 1.153(7)
C9B O9B 1.154(7)
C10B O10B 1.158(7)
C11B O11B 1.156(7)
C12B O12B 1.162(8)
C13B O13B 1.161(7)
C14B O14B 1.155(7)
C15B O15B 1.174(6)
C16B O16B 1.151(7)
C17B O17B 1.161(6)
C18B O18B 1.175(6)
C19B O19B 1.155(7)
C20B O20B 1.169(7)
C21B O21B 1.154(6)
C22B O22B 1.166(7)
C23B O23B 1.157(7)
C24B O24B 1.164(7)
C25B O25B 1.174(6)
C26B O26B 1.156(7)
N11 C131 1.499(7)
N11 C121 1.508(8)
N11 C111 1.519(8)
N11 C141 1.521(8)
C111 C112 1.505(9)
C121 C122 1.514(10)
C131 C132 1.517(9)
C141 C142 1.514(9)
N21 C211 1.481(8)
N21 C241 1.498(8)
N21 C231 1.518(8)
N21 C221 1.548(8)
C211 C212 1.530(9)
C221 C222 1.493(10)
C231 C232 1.503(10)
C241 C242 1.479(10)
N31 C311 1.480(10)
N31 C321 1.513(9)
N31 C331 1.517(9)
N31 C341 1.530(10)
C311 C312 1.524(12)
C321 C322 1.502(12)
C331 C332 1.525(13)
C341 C342 1.538(13)
N41 C431 1.502(9)
N41 C441 1.505(9)
N41 C421 1.516(9)
N41 C411 1.529(9)
C411 C412 1.490(11)
C421 C422 1.512(11)
C431 C432 1.488(13)
C441 C442 1.499(13)
O1S C1S 1.25(2)
C1S C3S 1.36(2)
C1S C2S 1.47(2)
